data_4064409
loop_
_publ_author_name
'Zhang, Shu'
'Tamm, Matthias'
'Nomura, Kotohiro'

_publ_section_title
;
 1,2-C&#x2212;H Activation of Benzene Promoted by
 (Arylimido)vanadium(V)-Alkylidene Complexes: Isolation of the Alkylidene,
 Benzyne Complexes
;
_journal_issue 10
_journal_name_full Organometallics
_journal_page_first 2712
_journal_paper_doi 10.1021/om200086n
_journal_volume 30
_journal_year 2011
_chemical_formula_moiety 'C42 H64 N4 P Si V '
_chemical_formula_sum 'C42 H64 N4 P Si V'
_chemical_formula_weight 735.00
_space_group_IT_number 14
_symmetry_cell_setting monoclinic
_symmetry_Int_Tables_number 14
_symmetry_space_group_name_Hall '-P 2yn'
_symmetry_space_group_name_H-M 'P 1 21/n 1'
_cell_angle_alpha 90.0000
_cell_angle_beta 93.0437(16)
_cell_angle_gamma 90.0000
_cell_formula_units_Z 4
_cell_length_a 10.8465(6)
_cell_length_b 31.7137(16)
_cell_length_c 12.4700(6)
_cell_measurement_reflns_used 17477
_cell_measurement_temperature 123.1
_cell_measurement_theta_max 25.4
_cell_measurement_theta_min 3.0
_cell_volume 4283.4(4)
_computing_cell_refinement PROCESS-AUTO
_computing_data_collection PROCESS-AUTO
_computing_data_reduction CrystalStructure
_computing_publication_material 'CrystalStructure 3.8'
_computing_structure_refinement SHELXL
_computing_structure_solution SHELXS97
_diffrn_ambient_temperature 123.1
_diffrn_detector_area_resol_mean 10.00
_diffrn_measured_fraction_theta_full 0.997
_diffrn_measured_fraction_theta_max 0.997
_diffrn_measurement_device_type 'Rigaku RAXIS-RAPID'
_diffrn_measurement_method \w
_diffrn_radiation_type 'Mo K\a'
_diffrn_radiation_wavelength 0.71075
_diffrn_reflns_av_R_equivalents 0.159
_diffrn_reflns_limit_h_max 13
_diffrn_reflns_limit_h_min -13
_diffrn_reflns_limit_k_max 38
_diffrn_reflns_limit_k_min -38
_diffrn_reflns_limit_l_max 15
_diffrn_reflns_limit_l_min -15
_diffrn_reflns_number 34962
_diffrn_reflns_theta_full 25.35
_diffrn_reflns_theta_max 25.35
_exptl_absorpt_coefficient_mu 0.329
_exptl_absorpt_correction_T_max 0.997
_exptl_absorpt_correction_T_min 0.569
_exptl_absorpt_correction_type multi-scan
_exptl_absorpt_process_details
;
    Higashi, T. (1995). Program for Absorption Correction.
    Rigaku Corporation, Tokyo, Japan.
;
_exptl_crystal_colour orange
_exptl_crystal_density_diffrn 1.140
_exptl_crystal_density_method 'not measured'
_exptl_crystal_description needle
_exptl_crystal_F_000 1584.00
_exptl_crystal_size_max 0.10
_exptl_crystal_size_mid 0.02
_exptl_crystal_size_min 0.01
_refine_diff_density_max 0.91
_refine_diff_density_min -0.43
_refine_ls_extinction_method none
_refine_ls_goodness_of_fit_ref 1.021
_refine_ls_hydrogen_treatment refall
_refine_ls_number_parameters 443
_refine_ls_number_reflns 7800
_refine_ls_R_factor_gt 0.0743
_refine_ls_shift/su_max 0.0000
_refine_ls_structure_factor_coef Fsqd
_refine_ls_weighting_details 'w = 1/[\s^2^(Fo^2^)+(0.0858P)^2^+0.0000P] where P=(Fo^2^+2Fc^2^)/3'
_refine_ls_weighting_scheme calc
_refine_ls_wR_factor_ref 0.1925
_reflns_number_gt 4084
_reflns_number_total 7800
_reflns_threshold_expression F^2^>2.0\s(F^2^)
_cod_data_source_file om200086n_si_002.cif
_cod_data_source_block '_V(CHSiMe3)(NAr)(ImDIPP-N)(PMe3)'
_cod_original_formula_sum 'C42 H64 N4 P Si V '
_cod_database_code 4064409

loop_
_symmetry_equiv_pos_site_id
_symmetry_equiv_pos_as_xyz
1 +X,+Y,+Z
2 1/2-X,1/2+Y,1/2-Z
3 -X,-Y,-Z
4 1/2+X,1/2-Y,1/2+Z

loop_
_atom_site_label
_atom_site_type_symbol
_atom_site_fract_x
_atom_site_fract_y
_atom_site_fract_z
_atom_site_U_iso_or_equiv
_atom_site_adp_type
_atom_site_occupancy
_atom_site_symmetry_multiplicity
_atom_site_calc_flag
_atom_site_refinement_flags
V(1) V 0.30949(8) 0.10345(2) 0.83346(6) 0.0338(2) Uani 1.00 1 d .
P(1) P 0.30231(12) 0.02977(4) 0.78296(10) 0.0364(3) Uani 1.00 1 d .
Si(1) Si 0.20180(14) 0.07921(4) 1.08093(11) 0.0415(3) Uani 1.00 1 d .
N(1) N 0.4523(3) 0.10886(11) 0.8944(2) 0.0396(10) Uani 1.00 1 d .
N(2) N 0.2500(3) 0.13552(10) 0.7223(2) 0.0309(9) Uani 1.00 1 d .
N(3) N 0.2050(3) 0.15544(10) 0.5380(2) 0.0297(8) Uani 1.00 1 d .
N(4) N 0.2029(3) 0.20561(10) 0.6576(2) 0.0284(8) Uani 1.00 1 d .
C(1) C 0.2226(4) 0.16281(13) 0.6482(3) 0.0295(10) Uani 1.00 1 d .
C(2) C 0.1806(4) 0.19271(14) 0.4840(3) 0.0341(11) Uani 1.00 1 d .
C(3) C 0.1790(4) 0.22389(14) 0.5578(3) 0.0309(10) Uani 1.00 1 d .
C(4) C 0.2190(4) 0.22847(13) 0.7572(3) 0.0307(10) Uani 1.00 1 d .
C(5) C 0.1174(4) 0.23645(14) 0.8174(3) 0.0393(11) Uani 1.00 1 d .
C(6) C 0.1374(5) 0.25889(15) 0.9119(3) 0.0464(13) Uani 1.00 1 d .
C(7) C 0.2535(5) 0.27275(15) 0.9465(4) 0.0485(13) Uani 1.00 1 d .
C(8) C 0.3531(5) 0.26502(14) 0.8842(3) 0.0462(13) Uani 1.00 1 d .
C(9) C 0.3381(4) 0.24216(13) 0.7878(3) 0.0362(11) Uani 1.00 1 d .
C(10) C 0.2117(4) 0.11423(13) 0.4911(3) 0.0317(10) Uani 1.00 1 d .
C(11) C 0.1020(4) 0.09130(13) 0.4777(3) 0.0343(11) Uani 1.00 1 d .
C(12) C 0.1111(4) 0.05047(15) 0.4343(3) 0.0407(12) Uani 1.00 1 d .
C(13) C 0.2233(4) 0.03495(15) 0.4070(3) 0.0434(12) Uani 1.00 1 d .
C(14) C 0.3290(4) 0.05893(14) 0.4184(3) 0.0423(12) Uani 1.00 1 d .
C(15) C 0.3246(4) 0.09999(14) 0.4596(3) 0.0367(11) Uani 1.00 1 d .
C(16) C 0.5640(5) 0.11691(15) 0.9502(4) 0.0461(13) Uani 1.00 1 d .
C(17) C 0.6720(5) 0.09480(17) 0.9233(4) 0.0586(16) Uani 1.00 1 d .
C(18) C 0.7819(6) 0.1011(2) 0.9816(6) 0.083(2) Uani 1.00 1 d .
C(19) C 0.7867(7) 0.1291(2) 1.0664(6) 0.094(2) Uani 1.00 1 d .
C(20) C 0.6837(7) 0.1518(2) 1.0933(5) 0.077(2) Uani 1.00 1 d .
C(21) C 0.5708(6) 0.14647(18) 1.0328(4) 0.0633(17) Uani 1.00 1 d .
C(22) C 0.4606(6) 0.17113(18) 1.0584(4) 0.0700(19) Uani 1.00 1 d .
C(23) C 0.6670(5) 0.06409(18) 0.8333(5) 0.0695(18) Uani 1.00 1 d .
C(24) C 0.4488(4) 0.23451(15) 0.7207(3) 0.0406(12) Uani 1.00 1 d .
C(25) C 0.5475(4) 0.20798(16) 0.7799(4) 0.0518(14) Uani 1.00 1 d .
C(26) C 0.5031(5) 0.27568(15) 0.6821(4) 0.0526(14) Uani 1.00 1 d .
C(27) C -0.0126(5) 0.22174(18) 0.7776(4) 0.0593(16) Uani 1.00 1 d .
C(28) C -0.1141(6) 0.2529(2) 0.8024(6) 0.100(2) Uani 1.00 1 d .
C(29) C -0.0390(6) 0.1804(2) 0.8224(7) 0.117(3) Uani 1.00 1 d .
C(30) C 0.4415(4) 0.12680(15) 0.4693(3) 0.0394(11) Uani 1.00 1 d .
C(31) C 0.5068(4) 0.12834(16) 0.3641(4) 0.0509(14) Uani 1.00 1 d .
C(32) C 0.5290(4) 0.11209(19) 0.5604(4) 0.0601(15) Uani 1.00 1 d .
C(33) C -0.0217(4) 0.10937(16) 0.5041(3) 0.0442(12) Uani 1.00 1 d .
C(34) C -0.0804(6) 0.0862(2) 0.5933(6) 0.121(3) Uani 1.00 1 d .
C(35) C -0.1075(6) 0.1126(2) 0.4052(5) 0.089(2) Uani 1.00 1 d .
C(100) C 0.1971(5) 0.09299(14) 0.9385(3) 0.0442(12) Uani 1.00 1 d .
C(101) C 0.3594(4) 0.06091(14) 1.1267(3) 0.0422(12) Uani 1.00 1 d .
C(102) C 0.0897(5) 0.03567(16) 1.1076(3) 0.0498(13) Uani 1.00 1 d .
C(103) C 0.1576(5) 0.12461(16) 1.1669(4) 0.0574(15) Uani 1.00 1 d .
C(104) C 0.1507(4) 0.01457(15) 0.7284(3) 0.0448(13) Uani 1.00 1 d .
C(105) C 0.4010(5) 0.01076(15) 0.6792(3) 0.0478(13) Uani 1.00 1 d .
C(106) C 0.3333(5) -0.00772(14) 0.8893(3) 0.0488(14) Uani 1.00 1 d .
H(1) H 0.1673 0.1959 0.4085 0.041 Uiso 1.00 1 c R
H(2) H 0.1642 0.2530 0.5439 0.037 Uiso 1.00 1 c R
H(3) H 0.0692 0.2649 0.9541 0.056 Uiso 1.00 1 c R
H(4) H 0.2649 0.2875 1.0126 0.058 Uiso 1.00 1 c R
H(5) H 0.4325 0.2753 0.9069 0.055 Uiso 1.00 1 c R
H(6) H 0.0391 0.0336 0.4239 0.049 Uiso 1.00 1 c R
H(7) H 0.2281 0.0071 0.3796 0.052 Uiso 1.00 1 c R
H(8) H 0.4054 0.0476 0.3982 0.051 Uiso 1.00 1 c R
H(9) H 0.8540 0.0863 0.9634 0.099 Uiso 1.00 1 c R
H(10) H 0.8623 0.1328 1.1073 0.113 Uiso 1.00 1 c R
H(11) H 0.6890 0.1709 1.1521 0.092 Uiso 1.00 1 c R
H(12) H 0.4317 0.1874 0.9952 0.084 Uiso 1.00 1 c R
H(13) H 0.4818 0.1904 1.1180 0.084 Uiso 1.00 1 c R
H(14) H 0.3951 0.1519 1.0790 0.084 Uiso 1.00 1 c R
H(15) H 0.6430 0.0787 0.7662 0.083 Uiso 1.00 1 c R
H(16) H 0.6063 0.0421 0.8469 0.083 Uiso 1.00 1 c R
H(17) H 0.7485 0.0512 0.8274 0.083 Uiso 1.00 1 c R
H(18) H 0.4190 0.2183 0.6556 0.049 Uiso 1.00 1 c R
H(19) H 0.6153 0.2028 0.7326 0.062 Uiso 1.00 1 c R
H(20) H 0.5117 0.1810 0.8008 0.062 Uiso 1.00 1 c R
H(21) H 0.5791 0.2231 0.8442 0.062 Uiso 1.00 1 c R
H(22) H 0.5710 0.2696 0.6356 0.063 Uiso 1.00 1 c R
H(23) H 0.5344 0.2922 0.7441 0.063 Uiso 1.00 1 c R
H(24) H 0.4390 0.2918 0.6416 0.063 Uiso 1.00 1 c R
H(25) H -0.0128 0.2186 0.6978 0.071 Uiso 1.00 1 c R
H(26) H -0.0871 0.2816 0.7860 0.120 Uiso 1.00 1 c R
H(27) H -0.1313 0.2510 0.8786 0.120 Uiso 1.00 1 c R
H(28) H -0.1891 0.2462 0.7584 0.120 Uiso 1.00 1 c R
H(29) H -0.0667 0.1838 0.8954 0.140 Uiso 1.00 1 c R
H(30) H 0.0359 0.1631 0.8243 0.140 Uiso 1.00 1 c R
H(31) H -0.1041 0.1666 0.7775 0.140 Uiso 1.00 1 c R
H(32) H 0.4159 0.1563 0.4863 0.047 Uiso 1.00 1 c R
H(33) H 0.4481 0.1371 0.3059 0.061 Uiso 1.00 1 c R
H(34) H 0.5391 0.1003 0.3482 0.061 Uiso 1.00 1 c R
H(35) H 0.5750 0.1486 0.3706 0.061 Uiso 1.00 1 c R
H(36) H 0.6024 0.1301 0.5643 0.072 Uiso 1.00 1 c R
H(37) H 0.5534 0.0829 0.5475 0.072 Uiso 1.00 1 c R
H(38) H 0.4876 0.1138 0.6282 0.072 Uiso 1.00 1 c R
H(39) H -0.0061 0.1388 0.5301 0.053 Uiso 1.00 1 c R
H(40) H -0.0200 0.0827 0.6539 0.145 Uiso 1.00 1 c R
H(41) H -0.1083 0.0584 0.5676 0.145 Uiso 1.00 1 c R
H(42) H -0.1512 0.1024 0.6165 0.145 Uiso 1.00 1 c R
H(43) H -0.1870 0.1241 0.4249 0.107 Uiso 1.00 1 c R
H(44) H -0.1201 0.0845 0.3738 0.107 Uiso 1.00 1 c R
H(45) H -0.0711 0.1312 0.3528 0.107 Uiso 1.00 1 c R
H(46) H 0.1145 0.0955 0.9100 0.053 Uiso 1.00 1 c R
H(47) H 0.3739 0.0327 1.0977 0.051 Uiso 1.00 1 c R
H(48) H 0.3660 0.0599 1.2053 0.051 Uiso 1.00 1 c R
H(49) H 0.4211 0.0805 1.1011 0.051 Uiso 1.00 1 c R
H(50) H 0.0059 0.0447 1.0851 0.060 Uiso 1.00 1 c R
H(51) H 0.0936 0.0291 1.1845 0.060 Uiso 1.00 1 c R
H(52) H 0.1112 0.0105 1.0671 0.060 Uiso 1.00 1 c R
H(53) H 0.1817 0.1185 1.2422 0.069 Uiso 1.00 1 c R
H(54) H 0.0681 0.1289 1.1593 0.069 Uiso 1.00 1 c R
H(55) H 0.1999 0.1502 1.1444 0.069 Uiso 1.00 1 c R
H(56) H 0.0891 0.0207 0.7811 0.054 Uiso 1.00 1 c R
H(57) H 0.1501 -0.0157 0.7123 0.054 Uiso 1.00 1 c R
H(58) H 0.1308 0.0305 0.6624 0.054 Uiso 1.00 1 c R
H(59) H 0.4874 0.0173 0.6997 0.057 Uiso 1.00 1 c R
H(60) H 0.3775 0.0246 0.6109 0.057 Uiso 1.00 1 c R
H(61) H 0.3911 -0.0198 0.6712 0.057 Uiso 1.00 1 c R
H(62) H 0.4110 -0.0004 0.9285 0.059 Uiso 1.00 1 c R
H(63) H 0.3398 -0.0360 0.8587 0.059 Uiso 1.00 1 c R
H(64) H 0.2658 -0.0071 0.9386 0.059 Uiso 1.00 1 c R

loop_
_atom_site_aniso_label
_atom_site_aniso_U_11
_atom_site_aniso_U_22
_atom_site_aniso_U_33
_atom_site_aniso_U_12
_atom_site_aniso_U_13
_atom_site_aniso_U_23
V(1) 0.0367(5) 0.0298(4) 0.0345(4) -0.0027(3) -0.0015(3) 0.0030(3)
P(1) 0.0363(8) 0.0316(6) 0.0414(7) -0.0010(5) 0.0029(5) 0.0008(5)
Si(1) 0.0415(9) 0.0430(7) 0.0400(7) 0.0033(6) 0.0032(6) 0.0011(6)
N(1) 0.041(2) 0.032(2) 0.044(2) -0.0069(18) -0.0122(19) 0.0075(17)
N(2) 0.035(2) 0.0273(18) 0.0302(19) -0.0007(16) -0.0008(17) 0.0007(16)
N(3) 0.024(2) 0.0325(19) 0.033(2) 0.0022(16) -0.0005(16) -0.0016(17)
N(4) 0.023(2) 0.0238(18) 0.038(2) 0.0010(15) -0.0008(16) -0.0019(16)
C(1) 0.019(2) 0.033(2) 0.037(2) -0.0027(19) 0.003(2) -0.003(2)
C(2) 0.029(2) 0.039(2) 0.034(2) 0.006(2) -0.001(2) 0.005(2)
C(3) 0.020(2) 0.032(2) 0.040(2) 0.0029(19) -0.001(2) 0.009(2)
C(4) 0.030(3) 0.030(2) 0.033(2) -0.000(2) -0.000(2) -0.0018(19)
C(5) 0.032(3) 0.040(2) 0.046(2) -0.006(2) 0.005(2) -0.005(2)
C(6) 0.049(3) 0.047(2) 0.044(2) 0.002(2) 0.011(2) -0.011(2)
C(7) 0.063(4) 0.043(2) 0.039(2) -0.000(2) -0.000(2) -0.009(2)
C(8) 0.047(3) 0.040(2) 0.051(3) -0.010(2) -0.002(2) -0.003(2)
C(9) 0.034(3) 0.032(2) 0.042(2) -0.002(2) 0.001(2) -0.005(2)
C(10) 0.032(3) 0.035(2) 0.028(2) 0.001(2) 0.004(2) -0.0040(19)
C(11) 0.032(3) 0.036(2) 0.035(2) -0.002(2) 0.000(2) -0.004(2)
C(12) 0.037(3) 0.046(2) 0.038(2) -0.009(2) 0.002(2) -0.005(2)
C(13) 0.045(3) 0.041(2) 0.044(2) -0.004(2) 0.006(2) -0.013(2)
C(14) 0.040(3) 0.043(2) 0.044(2) 0.007(2) 0.007(2) -0.006(2)
C(15) 0.037(3) 0.038(2) 0.036(2) -0.009(2) 0.003(2) -0.005(2)
C(16) 0.047(3) 0.040(2) 0.050(3) -0.020(2) -0.012(2) 0.019(2)
C(17) 0.045(3) 0.053(3) 0.076(4) -0.010(2) -0.019(3) 0.030(3)
C(18) 0.063(4) 0.065(4) 0.116(5) -0.021(3) -0.035(4) 0.040(4)
C(19) 0.072(5) 0.089(5) 0.117(6) -0.028(4) -0.044(5) 0.044(5)
C(20) 0.099(6) 0.064(4) 0.064(4) -0.046(4) -0.032(4) 0.013(3)
C(21) 0.077(5) 0.051(3) 0.061(3) -0.029(3) -0.013(3) 0.014(3)
C(22) 0.110(6) 0.055(3) 0.045(3) -0.036(3) 0.000(3) 0.000(2)
C(23) 0.047(4) 0.065(3) 0.095(4) 0.006(3) -0.002(3) 0.027(3)
C(24) 0.028(3) 0.047(2) 0.047(2) -0.009(2) -0.003(2) -0.003(2)
C(25) 0.040(3) 0.051(3) 0.065(3) -0.003(2) 0.005(2) 0.012(2)
C(26) 0.054(3) 0.048(3) 0.057(3) -0.005(2) 0.008(2) 0.007(2)
C(27) 0.038(3) 0.070(3) 0.073(3) -0.006(2) 0.030(3) -0.037(3)
C(28) 0.056(5) 0.076(4) 0.170(7) 0.003(3) 0.008(4) 0.024(4)
C(29) 0.061(5) 0.063(4) 0.221(9) -0.008(3) -0.028(5) 0.037(5)
C(30) 0.029(3) 0.043(2) 0.046(2) 0.003(2) 0.005(2) -0.003(2)
C(31) 0.040(3) 0.056(3) 0.057(3) -0.008(2) 0.010(2) 0.005(2)
C(32) 0.032(3) 0.092(4) 0.056(3) -0.009(3) -0.002(2) 0.005(3)
C(33) 0.028(3) 0.050(2) 0.056(3) -0.007(2) 0.006(2) -0.005(2)
C(34) 0.064(5) 0.166(7) 0.139(6) 0.063(5) 0.064(5) 0.085(6)
C(35) 0.066(4) 0.111(5) 0.087(4) 0.043(4) -0.031(3) -0.028(4)
C(100) 0.046(3) 0.038(2) 0.048(2) 0.006(2) -0.007(2) 0.001(2)
C(101) 0.047(3) 0.039(2) 0.040(2) 0.002(2) -0.003(2) 0.004(2)
C(102) 0.045(3) 0.060(3) 0.045(2) -0.004(2) 0.006(2) 0.005(2)
C(103) 0.065(4) 0.057(3) 0.052(3) 0.012(2) 0.018(3) -0.004(2)
C(104) 0.043(3) 0.044(2) 0.046(2) -0.012(2) -0.004(2) -0.005(2)
C(105) 0.051(3) 0.044(2) 0.049(3) -0.001(2) 0.006(2) -0.006(2)
C(106) 0.070(4) 0.031(2) 0.046(2) 0.002(2) 0.004(2) 0.002(2)

loop_
_atom_type_symbol
_atom_type_description
_atom_type_scat_dispersion_real
_atom_type_scat_dispersion_imag
_atom_type_scat_source
C C 0.003 0.002
;
International Tables for Crystallography
(1992, Vol. C, Tables 4.2.6.8 and 6.1.1.4)
;
H H 0.000 0.000
;
International Tables for Crystallography
(1992, Vol. C, Table 6.1.1.4)
;
N N 0.006 0.003
;
International Tables for Crystallography
(1992, Vol. C, Tables 4.2.6.8 and 6.1.1.4)
;
P P 0.102 0.094
;
International Tables for Crystallography
(1992, Vol. C, Tables 4.2.6.8 and 6.1.1.4)
;
Si Si 0.082 0.070
;
International Tables for Crystallography
(1992, Vol. C, Tables 4.2.6.8 and 6.1.1.4)
;
V V 0.300 0.529
;
International Tables for Crystallography
(1992, Vol. C, Tables 4.2.6.8 and 6.1.1.4)
;

loop_
_geom_angle_atom_site_label_1
_geom_angle_atom_site_label_2
_geom_angle_atom_site_label_3
_geom_angle
_geom_angle_publ_flag
P(1) V(1) N(1) 103.30(12) yes
P(1) V(1) N(2) 109.76(11) yes
P(1) V(1) C(100) 89.88(14) yes
N(1) V(1) N(2) 124.45(17) yes
N(1) V(1) C(100) 108.5(2) yes
N(2) V(1) C(100) 114.71(19) yes
V(1) P(1) C(104) 111.76(16) yes
V(1) P(1) C(105) 119.43(16) yes
V(1) P(1) C(106) 116.36(15) yes
C(104) P(1) C(105) 101.6(2) yes
C(104) P(1) C(106) 103.4(2) yes
C(105) P(1) C(106) 102.2(2) yes
C(100) Si(1) C(101) 110.5(2) yes
C(100) Si(1) C(102) 111.3(2) yes
C(100) Si(1) C(103) 112.2(2) yes
C(101) Si(1) C(102) 107.9(2) yes
C(101) Si(1) C(103) 108.8(2) yes
C(102) Si(1) C(103) 106.0(2) yes
V(1) N(1) C(16) 173.8(3) yes
V(1) N(2) C(1) 170.1(3) yes
C(1) N(3) C(2) 110.5(3) yes
C(1) N(3) C(10) 123.1(3) yes
C(2) N(3) C(10) 126.4(3) yes
C(1) N(4) C(3) 110.9(3) yes
C(1) N(4) C(4) 123.8(3) yes
C(3) N(4) C(4) 124.9(3) yes
N(2) C(1) N(3) 127.4(3) yes
N(2) C(1) N(4) 129.0(3) yes
N(3) C(1) N(4) 103.6(3) yes
N(3) C(2) C(3) 107.7(3) yes
N(4) C(3) C(2) 107.3(3) yes
N(4) C(4) C(5) 119.6(3) yes
N(4) C(4) C(9) 117.4(3) yes
C(5) C(4) C(9) 123.0(4) yes
C(4) C(5) C(6) 117.5(4) yes
C(4) C(5) C(27) 120.7(4) yes
C(6) C(5) C(27) 121.9(4) yes
C(5) C(6) C(7) 121.9(4) yes
C(6) C(7) C(8) 119.6(4) yes
C(7) C(8) C(9) 120.8(4) yes
C(4) C(9) C(8) 117.2(4) yes
C(4) C(9) C(24) 123.1(3) yes
C(8) C(9) C(24) 119.6(4) yes
N(3) C(10) C(11) 117.5(3) yes
N(3) C(10) C(15) 118.6(3) yes
C(11) C(10) C(15) 123.9(3) yes
C(10) C(11) C(12) 116.6(4) yes
C(10) C(11) C(33) 122.5(3) yes
C(12) C(11) C(33) 120.9(4) yes
C(11) C(12) C(13) 120.4(4) yes
C(12) C(13) C(14) 121.4(4) yes
C(13) C(14) C(15) 120.4(4) yes
C(10) C(15) C(14) 117.1(4) yes
C(10) C(15) C(30) 122.7(3) yes
C(14) C(15) C(30) 120.1(4) yes
N(1) C(16) C(17) 120.0(4) yes
N(1) C(16) C(21) 120.3(5) yes
C(17) C(16) C(21) 119.7(5) yes
C(16) C(17) C(18) 120.4(5) yes
C(16) C(17) C(23) 120.3(5) yes
C(18) C(17) C(23) 119.3(5) yes
C(17) C(18) C(19) 119.6(6) yes
C(18) C(19) C(20) 121.5(7) yes
C(19) C(20) C(21) 119.6(6) yes
C(16) C(21) C(20) 119.1(5) yes
C(16) C(21) C(22) 120.3(5) yes
C(20) C(21) C(22) 120.6(5) yes
C(9) C(24) C(25) 112.2(3) yes
C(9) C(24) C(26) 111.6(3) yes
C(25) C(24) C(26) 110.7(4) yes
C(5) C(27) C(28) 113.4(4) yes
C(5) C(27) C(29) 110.1(4) yes
C(28) C(27) C(29) 110.3(5) yes
C(15) C(30) C(31) 111.8(3) yes
C(15) C(30) C(32) 111.9(4) yes
C(31) C(30) C(32) 110.7(4) yes
C(11) C(33) C(34) 113.1(4) yes
C(11) C(33) C(35) 111.3(4) yes
C(34) C(33) C(35) 111.8(4) yes
V(1) C(100) Si(1) 137.7(3) yes
N(3) C(2) H(1) 126.2 no
C(3) C(2) H(1) 126.1 no
N(4) C(3) H(2) 126.3 no
C(2) C(3) H(2) 126.4 no
C(5) C(6) H(3) 119.0 no
C(7) C(6) H(3) 119.1 no
C(6) C(7) H(4) 120.2 no
C(8) C(7) H(4) 120.2 no
C(7) C(8) H(5) 119.6 no
C(9) C(8) H(5) 119.6 no
C(11) C(12) H(6) 119.8 no
C(13) C(12) H(6) 119.8 no
C(12) C(13) H(7) 119.3 no
C(14) C(13) H(7) 119.3 no
C(13) C(14) H(8) 119.8 no
C(15) C(14) H(8) 119.8 no
C(17) C(18) H(9) 120.2 no
C(19) C(18) H(9) 120.2 no
C(18) C(19) H(10) 119.3 no
C(20) C(19) H(10) 119.2 no
C(19) C(20) H(11) 120.2 no
C(21) C(20) H(11) 120.2 no
C(21) C(22) H(12) 109.5 no
C(21) C(22) H(13) 109.5 no
C(21) C(22) H(14) 109.5 no
H(12) C(22) H(13) 109.5 no
H(12) C(22) H(14) 109.5 no
H(13) C(22) H(14) 109.5 no
C(17) C(23) H(15) 109.5 no
C(17) C(23) H(16) 109.5 no
C(17) C(23) H(17) 109.5 no
H(15) C(23) H(16) 109.5 no
H(15) C(23) H(17) 109.5 no
H(16) C(23) H(17) 109.5 no
C(9) C(24) H(18) 107.4 no
C(25) C(24) H(18) 107.3 no
C(26) C(24) H(18) 107.3 no
C(24) C(25) H(19) 109.5 no
C(24) C(25) H(20) 109.5 no
C(24) C(25) H(21) 109.5 no
H(19) C(25) H(20) 109.5 no
H(19) C(25) H(21) 109.5 no
H(20) C(25) H(21) 109.5 no
C(24) C(26) H(22) 109.5 no
C(24) C(26) H(23) 109.5 no
C(24) C(26) H(24) 109.5 no
H(22) C(26) H(23) 109.5 no
H(22) C(26) H(24) 109.5 no
H(23) C(26) H(24) 109.5 no
C(5) C(27) H(25) 107.6 no
C(28) C(27) H(25) 107.6 no
C(29) C(27) H(25) 107.6 no
C(27) C(28) H(26) 109.5 no
C(27) C(28) H(27) 109.5 no
C(27) C(28) H(28) 109.5 no
H(26) C(28) H(27) 109.5 no
H(26) C(28) H(28) 109.5 no
H(27) C(28) H(28) 109.5 no
C(27) C(29) H(29) 109.5 no
C(27) C(29) H(30) 109.5 no
C(27) C(29) H(31) 109.5 no
H(29) C(29) H(30) 109.5 no
H(29) C(29) H(31) 109.5 no
H(30) C(29) H(31) 109.5 no
C(15) C(30) H(32) 107.4 no
C(31) C(30) H(32) 107.4 no
C(32) C(30) H(32) 107.4 no
C(30) C(31) H(33) 109.5 no
C(30) C(31) H(34) 109.5 no
C(30) C(31) H(35) 109.5 no
H(33) C(31) H(34) 109.5 no
H(33) C(31) H(35) 109.5 no
H(34) C(31) H(35) 109.5 no
C(30) C(32) H(36) 109.5 no
C(30) C(32) H(37) 109.5 no
C(30) C(32) H(38) 109.5 no
H(36) C(32) H(37) 109.5 no
H(36) C(32) H(38) 109.5 no
H(37) C(32) H(38) 109.5 no
C(11) C(33) H(39) 106.8 no
C(34) C(33) H(39) 106.8 no
C(35) C(33) H(39) 106.7 no
C(33) C(34) H(40) 109.5 no
C(33) C(34) H(41) 109.5 no
C(33) C(34) H(42) 109.5 no
H(40) C(34) H(41) 109.5 no
H(40) C(34) H(42) 109.5 no
H(41) C(34) H(42) 109.5 no
C(33) C(35) H(43) 109.5 no
C(33) C(35) H(44) 109.5 no
C(33) C(35) H(45) 109.5 no
H(43) C(35) H(44) 109.5 no
H(43) C(35) H(45) 109.5 no
H(44) C(35) H(45) 109.5 no
V(1) C(100) H(46) 111.2 no
Si(1) C(100) H(46) 111.2 no
Si(1) C(101) H(47) 109.5 no
Si(1) C(101) H(48) 109.5 no
Si(1) C(101) H(49) 109.5 no
H(47) C(101) H(48) 109.5 no
H(47) C(101) H(49) 109.5 no
H(48) C(101) H(49) 109.5 no
Si(1) C(102) H(50) 109.5 no
Si(1) C(102) H(51) 109.5 no
Si(1) C(102) H(52) 109.5 no
H(50) C(102) H(51) 109.5 no
H(50) C(102) H(52) 109.5 no
H(51) C(102) H(52) 109.5 no
Si(1) C(103) H(53) 109.5 no
Si(1) C(103) H(54) 109.5 no
Si(1) C(103) H(55) 109.5 no
H(53) C(103) H(54) 109.5 no
H(53) C(103) H(55) 109.5 no
H(54) C(103) H(55) 109.5 no
P(1) C(104) H(56) 109.5 no
P(1) C(104) H(57) 109.5 no
P(1) C(104) H(58) 109.5 no
H(56) C(104) H(57) 109.5 no
H(56) C(104) H(58) 109.5 no
H(57) C(104) H(58) 109.5 no
P(1) C(105) H(59) 109.5 no
P(1) C(105) H(60) 109.5 no
P(1) C(105) H(61) 109.5 no
H(59) C(105) H(60) 109.5 no
H(59) C(105) H(61) 109.5 no
H(60) C(105) H(61) 109.5 no
P(1) C(106) H(62) 109.5 no
P(1) C(106) H(63) 109.5 no
P(1) C(106) H(64) 109.5 no
H(62) C(106) H(63) 109.5 no
H(62) C(106) H(64) 109.5 no
H(63) C(106) H(64) 109.5 no

loop_
_geom_bond_atom_site_label_1
_geom_bond_atom_site_label_2
_geom_bond_distance
_geom_bond_publ_flag
V(1) P(1) 2.4202(14) yes
V(1) N(1) 1.698(4) yes
V(1) N(2) 1.810(3) yes
V(1) C(100) 1.866(5) yes
P(1) C(104) 1.811(5) yes
P(1) C(105) 1.825(5) yes
P(1) C(106) 1.799(4) yes
Si(1) C(100) 1.827(4) yes
Si(1) C(101) 1.866(5) yes
Si(1) C(102) 1.881(5) yes
Si(1) C(103) 1.873(5) yes
N(1) C(16) 1.388(6) yes
N(2) C(1) 1.290(5) yes
N(3) C(1) 1.397(5) yes
N(3) C(2) 1.379(5) yes
N(3) C(10) 1.435(5) yes
N(4) C(1) 1.380(5) yes
N(4) C(3) 1.385(5) yes
N(4) C(4) 1.440(5) yes
C(2) C(3) 1.352(6) yes
C(4) C(5) 1.389(6) yes
C(4) C(9) 1.397(6) yes
C(5) C(6) 1.384(6) yes
C(5) C(27) 1.542(7) yes
C(6) C(7) 1.381(7) yes
C(7) C(8) 1.386(7) yes
C(8) C(9) 1.405(6) yes
C(9) C(24) 1.519(6) yes
C(10) C(11) 1.397(6) yes
C(10) C(15) 1.381(6) yes
C(11) C(12) 1.409(6) yes
C(11) C(33) 1.511(6) yes
C(12) C(13) 1.373(7) yes
C(13) C(14) 1.377(7) yes
C(14) C(15) 1.402(6) yes
C(15) C(30) 1.526(6) yes
C(16) C(17) 1.420(8) yes
C(16) C(21) 1.391(7) yes
C(17) C(18) 1.377(9) yes
C(17) C(23) 1.485(8) yes
C(18) C(19) 1.379(11) yes
C(19) C(20) 1.386(11) yes
C(20) C(21) 1.414(10) yes
C(21) C(22) 1.478(9) yes
C(24) C(25) 1.521(7) yes
C(24) C(26) 1.521(6) yes
C(27) C(28) 1.522(9) yes
C(27) C(29) 1.458(9) yes
C(30) C(31) 1.525(7) yes
C(30) C(32) 1.514(6) yes
C(33) C(34) 1.502(9) yes
C(33) C(35) 1.508(7) yes
C(2) H(1) 0.950 no
C(3) H(2) 0.950 no
C(6) H(3) 0.950 no
C(7) H(4) 0.950 no
C(8) H(5) 0.950 no
C(12) H(6) 0.950 no
C(13) H(7) 0.950 no
C(14) H(8) 0.950 no
C(18) H(9) 0.950 no
C(19) H(10) 0.950 no
C(20) H(11) 0.950 no
C(22) H(12) 0.980 no
C(22) H(13) 0.980 no
C(22) H(14) 0.980 no
C(23) H(15) 0.980 no
C(23) H(16) 0.980 no
C(23) H(17) 0.980 no
C(24) H(18) 1.000 no
C(25) H(19) 0.980 no
C(25) H(20) 0.980 no
C(25) H(21) 0.980 no
C(26) H(22) 0.980 no
C(26) H(23) 0.980 no
C(26) H(24) 0.980 no
C(27) H(25) 1.000 no
C(28) H(26) 0.980 no
C(28) H(27) 0.980 no
C(28) H(28) 0.980 no
C(29) H(29) 0.980 no
C(29) H(30) 0.980 no
C(29) H(31) 0.980 no
C(30) H(32) 1.000 no
C(31) H(33) 0.980 no
C(31) H(34) 0.980 no
C(31) H(35) 0.980 no
C(32) H(36) 0.980 no
C(32) H(37) 0.980 no
C(32) H(38) 0.980 no
C(33) H(39) 1.000 no
C(34) H(40) 0.980 no
C(34) H(41) 0.980 no
C(34) H(42) 0.980 no
C(35) H(43) 0.980 no
C(35) H(44) 0.980 no
C(35) H(45) 0.980 no
C(100) H(46) 0.950 no
C(101) H(47) 0.980 no
C(101) H(48) 0.980 no
C(101) H(49) 0.980 no
C(102) H(50) 0.980 no
C(102) H(51) 0.980 no
C(102) H(52) 0.980 no
C(103) H(53) 0.980 no
C(103) H(54) 0.980 no
C(103) H(55) 0.980 no
C(104) H(56) 0.980 no
C(104) H(57) 0.980 no
C(104) H(58) 0.980 no
C(105) H(59) 0.980 no
C(105) H(60) 0.980 no
C(105) H(61) 0.980 no
C(106) H(62) 0.980 no
C(106) H(63) 0.980 no
C(106) H(64) 0.980 no

loop_
_geom_contact_atom_site_label_1
_geom_contact_atom_site_label_2
_geom_contact_distance
_geom_contact_site_symmetry_2
V(1) Si(1) 3.4440(16) .
V(1) C(1) 3.089(4) .
V(1) C(16) 3.082(5) .
V(1) C(104) 3.520(4) .
P(1) N(1) 3.261(3) .
P(1) N(2) 3.478(3) .
P(1) C(100) 3.053(4) .
Si(1) V(1) 3.4440(16) .
N(1) P(1) 3.261(3) .
N(1) N(2) 3.104(5) .
N(1) C(17) 2.432(7) .
N(1) C(21) 2.411(7) .
N(1) C(22) 2.840(6) .
N(1) C(23) 2.865(7) .
N(1) C(100) 2.895(6) .
N(1) C(101) 3.468(5) .
N(2) P(1) 3.478(3) .
N(2) N(1) 3.104(5) .
N(2) N(3) 2.409(4) .
N(2) N(4) 2.410(4) .
N(2) C(2) 3.529(5) .
N(2) C(3) 3.534(5) .
N(2) C(4) 3.001(5) .
N(2) C(9) 3.596(5) .
N(2) C(10) 2.969(5) .
N(2) C(15) 3.597(5) .
N(2) C(100) 3.096(5) .
N(3) N(2) 2.409(4) .
N(3) N(4) 2.182(4) .
N(3) C(3) 2.205(5) .
N(3) C(4) 3.580(5) .
N(3) C(11) 2.421(5) .
N(3) C(15) 2.422(5) .
N(3) C(30) 2.893(6) .
N(3) C(33) 2.872(5) .
N(4) N(2) 2.410(4) .
N(4) N(3) 2.182(4) .
N(4) C(2) 2.204(5) .
N(4) C(5) 2.445(5) .
N(4) C(9) 2.424(5) .
N(4) C(10) 3.570(5) .
N(4) C(24) 2.890(5) .
N(4) C(27) 2.888(6) .
N(4) C(29) 3.510(9) .
C(1) V(1) 3.089(4) .
C(1) C(2) 2.280(6) .
C(1) C(3) 2.278(6) .
C(1) C(4) 2.488(5) .
C(1) C(5) 3.386(6) .
C(1) C(9) 3.271(5) .
C(1) C(10) 2.490(5) .
C(1) C(11) 3.328(5) .
C(1) C(15) 3.316(6) .
C(1) C(24) 3.431(6) .
C(1) C(30) 3.532(6) .
C(1) C(33) 3.552(6) .
C(2) N(2) 3.529(5) .
C(2) N(4) 2.204(5) .
C(2) C(1) 2.280(6) .
C(2) C(4) 3.594(6) .
C(2) C(10) 2.513(6) .
C(2) C(11) 3.327(6) .
C(2) C(15) 3.351(6) .
C(2) C(30) 3.530(6) .
C(2) C(33) 3.453(6) .
C(3) N(2) 3.534(5) .
C(3) N(3) 2.205(5) .
C(3) C(1) 2.278(6) .
C(3) C(4) 2.505(5) .
C(3) C(5) 3.362(6) .
C(3) C(9) 3.319(6) .
C(3) C(10) 3.598(6) .
C(3) C(24) 3.489(6) .
C(3) C(27) 3.527(7) .
C(4) N(2) 3.001(5) .
C(4) N(3) 3.580(5) .
C(4) C(1) 2.488(5) .
C(4) C(2) 3.594(6) .
C(4) C(3) 2.505(5) .
C(4) C(6) 2.370(6) .
C(4) C(7) 2.755(6) .
C(4) C(8) 2.392(6) .
C(4) C(24) 2.565(6) .
C(4) C(26) 3.595(7) .
C(4) C(27) 2.548(7) .
C(4) C(29) 3.325(8) .
C(5) N(4) 2.445(5) .
C(5) C(1) 3.386(6) .
C(5) C(3) 3.362(6) .
C(5) C(7) 2.417(6) .
C(5) C(8) 2.797(7) .
C(5) C(9) 2.448(7) .
C(5) C(28) 2.561(8) .
C(5) C(29) 2.460(8) .
C(6) C(4) 2.370(6) .
C(6) C(8) 2.391(7) .
C(6) C(9) 2.788(7) .
C(6) C(27) 2.558(7) .
C(6) C(28) 2.990(8) .
C(6) C(29) 3.297(8) .
C(7) C(4) 2.755(6) .
C(7) C(5) 2.417(6) .
C(7) C(9) 2.427(6) .
C(8) C(4) 2.392(6) .
C(8) C(5) 2.797(7) .
C(8) C(6) 2.391(7) .
C(8) C(24) 2.529(7) .
C(8) C(25) 3.115(7) .
C(8) C(26) 3.091(7) .
C(9) N(2) 3.596(5) .
C(9) N(4) 2.424(5) .
C(9) C(1) 3.271(5) .
C(9) C(3) 3.319(6) .
C(9) C(5) 2.448(7) .
C(9) C(6) 2.788(7) .
C(9) C(7) 2.427(6) .
C(9) C(25) 2.523(7) .
C(9) C(26) 2.515(7) .
C(10) N(2) 2.969(5) .
C(10) N(4) 3.570(5) .
C(10) C(1) 2.490(5) .
C(10) C(2) 2.513(6) .
C(10) C(3) 3.598(6) .
C(10) C(12) 2.387(6) .
C(10) C(13) 2.730(6) .
C(10) C(14) 2.375(6) .
C(10) C(30) 2.553(6) .
C(10) C(32) 3.504(7) .
C(10) C(33) 2.550(6) .
C(10) C(34) 3.589(8) .
C(10) C(35) 3.569(8) .
C(11) N(3) 2.421(5) .
C(11) C(1) 3.328(5) .
C(11) C(2) 3.327(6) .
C(11) C(13) 2.414(6) .
C(11) C(14) 2.803(7) .
C(11) C(15) 2.452(6) .
C(11) C(34) 2.514(8) .
C(11) C(35) 2.493(8) .
C(12) C(10) 2.387(6) .
C(12) C(14) 2.397(7) .
C(12) C(15) 2.802(6) .
C(12) C(33) 2.540(7) .
C(12) C(34) 3.156(9) .
C(12) C(35) 3.088(8) .
C(13) C(10) 2.730(6) .
C(13) C(11) 2.414(6) .
C(13) C(15) 2.411(6) .
C(14) C(10) 2.375(6) .
C(14) C(11) 2.803(7) .
C(14) C(12) 2.397(7) .
C(14) C(30) 2.538(6) .
C(14) C(31) 3.027(7) .
C(14) C(32) 3.205(7) .
C(15) N(2) 3.597(5) .
C(15) N(3) 2.422(5) .
C(15) C(1) 3.316(6) .
C(15) C(2) 3.351(6) .
C(15) C(11) 2.452(6) .
C(15) C(12) 2.802(6) .
C(15) C(13) 2.411(6) .
C(15) C(31) 2.526(7) .
C(15) C(32) 2.519(6) .
C(16) V(1) 3.082(5) .
C(16) C(18) 2.427(8) .
C(16) C(19) 2.777(9) .
C(16) C(20) 2.419(8) .
C(16) C(22) 2.489(7) .
C(16) C(23) 2.521(7) .
C(16) C(25) 3.584(7) .
C(17) N(1) 2.432(7) .
C(17) C(19) 2.382(10) .
C(17) C(20) 2.784(8) .
C(17) C(21) 2.431(8) .
C(18) C(16) 2.427(8) .
C(18) C(20) 2.412(10) .
C(18) C(21) 2.806(9) .
C(18) C(23) 2.471(9) .
C(19) C(16) 2.777(9) .
C(19) C(17) 2.382(10) .
C(19) C(21) 2.421(10) .
C(20) C(16) 2.419(8) .
C(20) C(17) 2.784(8) .
C(20) C(18) 2.412(10) .
C(20) C(22) 2.512(10) .
C(21) N(1) 2.411(7) .
C(21) C(17) 2.431(8) .
C(21) C(18) 2.806(9) .
C(21) C(19) 2.421(10) .
C(22) N(1) 2.840(6) .
C(22) C(16) 2.489(7) .
C(22) C(20) 2.512(10) .
C(23) N(1) 2.865(7) .
C(23) C(16) 2.521(7) .
C(23) C(18) 2.471(9) .
C(24) N(4) 2.890(5) .
C(24) C(1) 3.431(6) .
C(24) C(3) 3.489(6) .
C(24) C(4) 2.565(6) .
C(24) C(8) 2.529(7) .
C(25) C(8) 3.115(7) .
C(25) C(9) 2.523(7) .
C(25) C(16) 3.584(7) .
C(25) C(26) 2.503(7) .
C(26) C(4) 3.595(7) .
C(26) C(8) 3.091(7) .
C(26) C(9) 2.515(7) .
C(26) C(25) 2.503(7) .
C(26) C(103) 3.588(7) 4_554
C(27) N(4) 2.888(6) .
C(27) C(3) 3.527(7) .
C(27) C(4) 2.548(7) .
C(27) C(6) 2.558(7) .
C(28) C(5) 2.561(8) .
C(28) C(6) 2.990(8) .
C(28) C(29) 2.446(9) .
C(29) N(4) 3.510(9) .
C(29) C(4) 3.325(8) .
C(29) C(5) 2.460(8) .
C(29) C(6) 3.297(8) .
C(29) C(28) 2.446(9) .
C(30) N(3) 2.893(6) .
C(30) C(1) 3.532(6) .
C(30) C(2) 3.530(6) .
C(30) C(10) 2.553(6) .
C(30) C(14) 2.538(6) .
C(31) C(14) 3.027(7) .
C(31) C(15) 2.526(7) .
C(31) C(32) 2.500(7) .
C(32) C(10) 3.504(7) .
C(32) C(14) 3.205(7) .
C(32) C(15) 2.519(6) .
C(32) C(31) 2.500(7) .
C(33) N(3) 2.872(5) .
C(33) C(1) 3.552(6) .
C(33) C(2) 3.453(6) .
C(33) C(10) 2.550(6) .
C(33) C(12) 2.540(7) .
C(34) C(10) 3.589(8) .
C(34) C(11) 2.514(8) .
C(34) C(12) 3.156(9) .
C(34) C(35) 2.492(10) .
C(35) C(10) 3.569(8) .
C(35) C(11) 2.493(8) .
C(35) C(12) 3.088(8) .
C(35) C(34) 2.492(10) .
C(100) P(1) 3.053(4) .
C(100) N(1) 2.895(6) .
C(100) N(2) 3.096(5) .
C(100) C(101) 3.033(6) .
C(100) C(102) 3.061(6) .
C(100) C(103) 3.071(6) .
C(100) C(106) 3.585(6) .
C(101) N(1) 3.468(5) .
C(101) C(100) 3.033(6) .
C(101) C(102) 3.030(7) .
C(101) C(103) 3.040(7) .
C(102) C(100) 3.061(6) .
C(102) C(101) 3.030(7) .
C(102) C(103) 2.998(7) .
C(103) C(26) 3.588(7) 4_455
C(103) C(100) 3.071(6) .
C(103) C(101) 3.040(7) .
C(103) C(102) 2.998(7) .
C(104) V(1) 3.520(4) .
C(104) C(105) 2.818(7) .
C(104) C(106) 2.832(7) .
C(105) C(104) 2.818(7) .
C(105) C(106) 2.820(7) .
C(106) C(100) 3.585(6) .
C(106) C(104) 2.832(7) .
C(106) C(105) 2.820(7) .
V(1) H(12) 3.554 .
V(1) H(14) 3.507 .
V(1) H(20) 3.335 .
V(1) H(30) 3.517 .
V(1) H(38) 3.304 .
V(1) H(46) 2.380 .
V(1) H(49) 3.564 .
V(1) H(56) 3.587 .
P(1) H(16) 3.374 .
P(1) H(46) 3.370 .
P(1) H(56) 2.329 .
P(1) H(57) 2.329 .
P(1) H(58) 2.329 .
P(1) H(59) 2.342 .
P(1) H(60) 2.342 .
P(1) H(61) 2.342 .
P(1) H(62) 2.318 .
P(1) H(63) 2.318 .
P(1) H(64) 2.318 .
Si(1) H(14) 3.118 .
Si(1) H(46) 2.344 .
Si(1) H(47) 2.379 .
Si(1) H(48) 2.379 .
Si(1) H(49) 2.379 .
Si(1) H(50) 2.393 .
Si(1) H(51) 2.393 .
Si(1) H(52) 2.393 .
Si(1) H(53) 2.386 .
Si(1) H(54) 2.386 .
Si(1) H(55) 2.386 .
Si(1) H(64) 3.356 .
N(1) H(12) 2.805 .
N(1) H(14) 2.774 .
N(1) H(15) 2.847 .
N(1) H(16) 2.779 .
N(1) H(20) 2.664 .
N(1) H(38) 3.365 .
N(1) H(49) 2.766 .
N(1) H(62) 3.523 .
N(2) H(18) 3.332 .
N(2) H(20) 3.287 .
N(2) H(30) 2.844 .
N(2) H(32) 3.591 .
N(2) H(38) 2.969 .
N(2) H(39) 3.573 .
N(2) H(40) 3.441 .
N(2) H(46) 3.101 .
N(3) H(1) 2.086 .
N(3) H(2) 3.125 .
N(3) H(18) 3.339 .
N(3) H(32) 2.410 .
N(3) H(38) 3.470 .
N(3) H(39) 2.347 .
N(4) H(1) 3.125 .
N(4) H(2) 2.093 .
N(4) H(18) 2.380 .
N(4) H(25) 2.453 .
N(4) H(30) 3.133 .
N(4) H(32) 3.589 .
N(4) H(39) 3.431 .
C(1) H(1) 3.194 .
C(1) H(2) 3.190 .
C(1) H(18) 2.761 .
C(1) H(25) 3.194 .
C(1) H(30) 3.066 .
C(1) H(32) 2.994 .
C(1) H(38) 3.289 .
C(1) H(39) 2.918 .
C(2) H(2) 2.062 .
C(2) H(5) 2.987 4_454
C(2) H(18) 3.367 .
C(2) H(21) 3.344 4_454
C(2) H(23) 3.345 4_454
C(2) H(25) 3.575 .
C(2) H(27) 3.060 4_554
C(2) H(32) 2.801 .
C(2) H(39) 2.734 .
C(3) H(1) 2.060 .
C(3) H(5) 3.187 4_454
C(3) H(11) 3.537 4_454
C(3) H(13) 3.563 4_454
C(3) H(18) 2.821 .
C(3) H(21) 3.286 4_454
C(3) H(25) 2.790 .
C(3) H(27) 3.218 4_554
C(3) H(32) 3.499 .
C(3) H(39) 3.370 .
C(4) H(2) 2.804 .
C(4) H(3) 3.230 .
C(4) H(5) 3.255 .
C(4) H(11) 3.459 4_454
C(4) H(18) 2.590 .
C(4) H(20) 3.529 .
C(4) H(24) 3.488 .
C(4) H(25) 2.601 .
C(4) H(30) 3.020 .
C(5) H(2) 3.514 .
C(5) H(3) 2.023 .
C(5) H(4) 3.270 .
C(5) H(25) 2.076 .
C(5) H(26) 2.651 .
C(5) H(27) 2.880 .
C(5) H(28) 3.380 .
C(5) H(29) 2.816 .
C(5) H(30) 2.492 .
C(5) H(31) 3.285 .
C(6) H(4) 2.032 .
C(6) H(5) 3.247 .
C(6) H(22) 3.055 4_455
C(6) H(25) 3.308 .
C(6) H(26) 2.916 .
C(6) H(27) 2.933 .
C(6) H(29) 3.250 .
C(6) H(30) 3.392 .
C(6) H(35) 3.049 4_455
C(7) H(3) 2.021 .
C(7) H(5) 2.031 .
C(7) H(12) 3.362 .
C(7) H(22) 3.432 4_455
C(7) H(35) 3.267 4_455
C(7) H(43) 3.348 4_555
C(8) H(3) 3.245 .
C(8) H(4) 2.037 .
C(8) H(12) 2.928 .
C(8) H(18) 3.324 .
C(8) H(20) 3.365 .
C(8) H(21) 2.857 .
C(8) H(23) 2.834 .
C(8) H(24) 3.322 .
C(8) H(43) 3.583 4_555
C(8) H(45) 3.421 4_555
C(9) H(2) 3.510 .
C(9) H(4) 3.284 .
C(9) H(5) 2.049 .
C(9) H(11) 3.576 4_454
C(9) H(12) 3.233 .
C(9) H(18) 2.053 .
C(9) H(19) 3.361 .
C(9) H(20) 2.702 .
C(9) H(21) 2.739 .
C(9) H(22) 3.354 .
C(9) H(23) 2.734 .
C(9) H(24) 2.685 .
C(10) H(1) 2.819 .
C(10) H(6) 3.253 .
C(10) H(8) 3.238 .
C(10) H(32) 2.589 .
C(10) H(38) 3.367 .
C(10) H(39) 2.559 .
C(10) H(40) 3.460 .
C(10) H(45) 3.479 .
C(10) H(53) 3.106 1_554
C(10) H(58) 3.548 .
C(11) H(1) 3.510 .
C(11) H(6) 2.054 .
C(11) H(7) 3.268 .
C(11) H(39) 2.038 .
C(11) H(40) 2.638 .
C(11) H(41) 2.796 .
C(11) H(42) 3.342 .
C(11) H(43) 3.335 .
C(11) H(44) 2.683 .
C(11) H(45) 2.691 .
C(11) H(53) 3.223 1_554
C(11) H(58) 3.007 .
C(12) H(7) 2.016 .
C(12) H(8) 3.249 .
C(12) H(39) 3.325 .
C(12) H(40) 3.313 .
C(12) H(41) 2.984 .
C(12) H(41) 3.454 3_556
C(12) H(44) 2.796 .
C(12) H(45) 3.358 .
C(12) H(51) 3.184 1_554
C(12) H(53) 3.343 1_554
C(12) H(57) 3.470 3_556
C(12) H(58) 2.911 .
C(13) H(6) 2.021 .
C(13) H(8) 2.024 .
C(13) H(41) 3.235 3_556
C(13) H(48) 3.124 1_554
C(13) H(51) 3.049 1_554
C(13) H(53) 3.369 1_554
C(13) H(58) 3.393 .
C(13) H(60) 2.986 .
C(14) H(6) 3.250 .
C(14) H(7) 2.020 .
C(14) H(32) 3.324 .
C(14) H(33) 3.159 .
C(14) H(34) 2.810 .
C(14) H(37) 2.946 .
C(14) H(38) 3.515 .
C(14) H(48) 2.708 1_554
C(14) H(53) 3.252 1_554
C(14) H(59) 3.506 3_656
C(14) H(60) 2.662 .
C(14) H(61) 3.516 3_656
C(15) H(1) 3.529 .
C(15) H(7) 3.265 .
C(15) H(8) 2.047 .
C(15) H(32) 2.059 .
C(15) H(33) 2.670 .
C(15) H(34) 2.773 .
C(15) H(35) 3.363 .
C(15) H(36) 3.359 .
C(15) H(37) 2.715 .
C(15) H(38) 2.710 .
C(15) H(48) 3.468 1_554
C(15) H(53) 3.106 1_554
C(15) H(60) 3.081 .
C(16) H(9) 3.288 .
C(16) H(11) 3.278 .
C(16) H(12) 2.732 .
C(16) H(13) 3.286 .
C(16) H(14) 2.735 .
C(16) H(15) 2.771 .
C(16) H(16) 2.749 .
C(16) H(17) 3.319 .
C(16) H(20) 2.796 .
C(16) H(49) 2.753 .
C(17) H(9) 2.029 .
C(17) H(10) 3.237 .
C(17) H(15) 2.034 .
C(17) H(16) 2.034 .
C(17) H(17) 2.034 .
C(17) H(20) 3.543 .
C(17) H(63) 3.303 3_657
C(17) H(64) 3.321 3_657
C(18) H(10) 2.021 .
C(18) H(11) 3.266 .
C(18) H(15) 3.092 .
C(18) H(16) 3.100 .
C(18) H(17) 2.501 .
C(18) H(29) 3.304 1_655
C(18) H(31) 3.558 1_655
C(18) H(50) 3.230 1_655
C(18) H(63) 3.201 3_657
C(18) H(64) 3.193 3_657
C(19) H(9) 2.030 .
C(19) H(11) 2.037 .
C(19) H(24) 3.122 4_555
C(19) H(29) 3.232 1_655
C(19) H(50) 3.578 1_655
C(19) H(54) 3.206 1_655
C(19) H(63) 3.405 3_657
C(20) H(2) 3.087 4_555
C(20) H(9) 3.267 .
C(20) H(10) 2.027 .
C(20) H(12) 3.145 .
C(20) H(13) 2.541 .
C(20) H(14) 3.126 .
C(20) H(24) 3.325 4_555
C(21) H(2) 3.347 4_555
C(21) H(10) 3.277 .
C(21) H(11) 2.062 .
C(21) H(12) 2.027 .
C(21) H(13) 2.027 .
C(21) H(14) 2.027 .
C(21) H(20) 3.127 .
C(21) H(21) 3.386 .
C(21) H(49) 2.807 .
C(22) H(2) 3.279 4_555
C(22) H(11) 2.682 .
C(22) H(20) 3.303 .
C(22) H(21) 3.445 .
C(22) H(26) 3.276 4_555
C(22) H(33) 3.279 1_556
C(22) H(49) 2.957 .
C(22) H(55) 3.148 .
C(23) H(9) 2.625 .
C(23) H(38) 3.505 .
C(23) H(47) 3.226 3_657
C(23) H(52) 3.551 3_657
C(23) H(59) 2.903 .
C(23) H(64) 3.416 3_657
C(24) H(5) 2.672 .
C(24) H(19) 2.066 .
C(24) H(20) 2.066 .
C(24) H(21) 2.066 .
C(24) H(22) 2.066 .
C(24) H(23) 2.066 .
C(24) H(24) 2.066 .
C(25) H(5) 2.972 .
C(25) H(12) 3.094 .
C(25) H(18) 2.055 .
C(25) H(22) 2.677 .
C(25) H(23) 2.711 .
C(25) H(24) 3.346 .
C(25) H(28) 3.128 1_655
C(25) H(38) 3.577 .
C(26) H(1) 3.380 4_555
C(26) H(3) 3.235 4_554
C(26) H(5) 2.946 .
C(26) H(10) 3.387 4_454
C(26) H(18) 2.055 .
C(26) H(19) 2.673 .
C(26) H(20) 3.346 .
C(26) H(21) 2.715 .
C(26) H(28) 3.548 1_655
C(26) H(54) 3.123 4_554
C(26) H(55) 3.227 4_554
C(27) H(3) 2.702 .
C(27) H(13) 3.424 4_454
C(27) H(26) 2.067 .
C(27) H(27) 2.067 .
C(27) H(28) 2.067 .
C(27) H(29) 2.010 .
C(27) H(30) 2.010 .
C(27) H(31) 2.010 .
C(28) H(1) 3.216 4_455
C(28) H(3) 2.698 .
C(28) H(13) 3.140 4_454
C(28) H(19) 3.410 1_455
C(28) H(21) 3.525 1_455
C(28) H(25) 2.059 .
C(28) H(29) 2.519 .
C(28) H(30) 3.283 .
C(28) H(31) 2.756 .
C(28) H(33) 3.553 4_455
C(29) H(3) 3.325 .
C(29) H(25) 2.002 .
C(29) H(26) 3.277 .
C(29) H(27) 2.564 .
C(29) H(28) 2.738 .
C(29) H(46) 3.320 .
C(30) H(8) 2.686 .
C(30) H(33) 2.069 .
C(30) H(34) 2.069 .
C(30) H(35) 2.069 .
C(30) H(36) 2.060 .
C(30) H(37) 2.060 .
C(30) H(38) 2.060 .
C(31) H(8) 2.828 .
C(31) H(26) 3.169 4_554
C(31) H(32) 2.058 .
C(31) H(36) 2.653 .
C(31) H(37) 2.729 .
C(31) H(38) 3.343 .
C(31) H(43) 3.371 1_655
C(31) H(48) 3.263 1_554
C(32) H(8) 3.128 .
C(32) H(15) 2.983 .
C(32) H(32) 2.049 .
C(32) H(33) 3.343 .
C(32) H(34) 2.681 .
C(32) H(35) 2.705 .
C(32) H(42) 3.516 1_655
C(32) H(59) 3.514 .
C(32) H(60) 3.302 .
C(33) H(6) 2.698 .
C(33) H(40) 2.049 .
C(33) H(41) 2.049 .
C(33) H(42) 2.049 .
C(33) H(43) 2.055 .
C(33) H(44) 2.055 .
C(33) H(45) 2.055 .
C(33) H(58) 3.541 .
C(34) H(6) 3.035 .
C(34) H(7) 3.390 3_556
C(34) H(31) 3.451 .
C(34) H(39) 2.030 .
C(34) H(43) 2.633 .
C(34) H(44) 2.748 .
C(34) H(45) 3.327 .
C(34) H(56) 3.568 .
C(34) H(58) 2.984 .
C(35) H(5) 3.583 4_454
C(35) H(6) 2.969 .
C(35) H(39) 2.036 .
C(35) H(40) 3.331 .
C(35) H(41) 2.655 .
C(35) H(42) 2.721 .
C(35) H(57) 3.425 3_556
C(100) H(14) 3.282 .
C(100) H(30) 3.126 .
C(100) H(47) 3.296 .
C(100) H(49) 3.106 .
C(100) H(50) 3.223 .
C(100) H(52) 3.231 .
C(100) H(54) 3.353 .
C(100) H(55) 3.142 .
C(100) H(56) 3.201 .
C(100) H(64) 3.262 .
C(101) H(8) 3.422 1_556
C(101) H(14) 2.976 .
C(101) H(16) 3.303 3_657
C(101) H(33) 3.396 1_556
C(101) H(34) 3.524 1_556
C(101) H(51) 3.173 .
C(101) H(52) 3.185 .
C(101) H(53) 3.070 .
C(101) H(55) 3.331 .
C(101) H(62) 3.217 .
C(101) H(62) 3.246 3_657
C(101) H(63) 3.352 3_657
C(101) H(64) 3.307 .
C(102) H(9) 3.443 1_455
C(102) H(17) 3.343 3_657
C(102) H(46) 3.133 .
C(102) H(47) 3.093 .
C(102) H(48) 3.266 .
C(102) H(52) 3.336 3_557
C(102) H(53) 3.246 .
C(102) H(54) 3.038 .
C(102) H(56) 3.028 3_557
C(102) H(57) 3.582 3_557
C(102) H(64) 3.219 .
C(103) H(10) 3.259 1_455
C(103) H(14) 2.982 .
C(103) H(22) 3.501 4_455
C(103) H(23) 3.131 4_455
C(103) H(24) 3.560 4_455
C(103) H(33) 3.536 1_556
C(103) H(45) 3.489 1_556
C(103) H(46) 3.343 .
C(103) H(48) 3.073 .
C(103) H(49) 3.324 .
C(103) H(50) 3.161 .
C(103) H(51) 3.117 .
C(104) H(6) 3.125 3_556
C(104) H(40) 2.964 .
C(104) H(44) 3.399 3_556
C(104) H(46) 3.460 .
C(104) H(50) 3.499 3_557
C(104) H(51) 3.229 3_557
C(104) H(60) 2.947 .
C(104) H(61) 2.949 .
C(104) H(63) 3.011 .
C(104) H(64) 2.925 .
C(105) H(8) 2.996 3_656
C(105) H(15) 3.522 .
C(105) H(16) 3.134 .
C(105) H(37) 3.308 .
C(105) H(38) 3.467 .
C(105) H(57) 2.898 .
C(105) H(58) 2.994 .
C(105) H(62) 3.126 .
C(105) H(63) 2.795 .
C(106) H(16) 3.423 .
C(106) H(16) 3.495 3_657
C(106) H(47) 2.911 .
C(106) H(47) 3.269 3_657
C(106) H(49) 3.523 3_657
C(106) H(52) 3.408 .
C(106) H(56) 3.043 .
C(106) H(57) 2.901 .
C(106) H(59) 3.071 .
C(106) H(61) 2.849 .
C(106) H(62) 3.500 3_657
H(1) N(3) 2.086 .
H(1) N(4) 3.125 .
H(1) C(1) 3.194 .
H(1) C(3) 2.060 .
H(1) C(10) 2.819 .
H(1) C(11) 3.510 .
H(1) C(15) 3.529 .
H(1) C(26) 3.380 4_454
H(1) C(28) 3.216 4_554
H(1) H(2) 2.476 .
H(1) H(5) 2.705 4_454
H(1) H(21) 2.843 4_454
H(1) H(23) 2.472 4_454
H(1) H(26) 3.220 4_554
H(1) H(27) 2.799 4_554
H(1) H(28) 3.100 4_554
H(1) H(32) 3.085 .
H(1) H(39) 3.069 .
H(1) H(45) 3.346 .
H(1) H(53) 3.223 1_554
H(2) N(3) 3.125 .
H(2) N(4) 2.093 .
H(2) C(1) 3.190 .
H(2) C(2) 2.062 .
H(2) C(4) 2.804 .
H(2) C(5) 3.514 .
H(2) C(9) 3.510 .
H(2) C(20) 3.087 4_454
H(2) C(21) 3.347 4_454
H(2) C(22) 3.279 4_454
H(2) H(1) 2.476 .
H(2) H(5) 3.095 4_454
H(2) H(11) 2.772 4_454
H(2) H(12) 3.184 4_454
H(2) H(13) 2.862 4_454
H(2) H(18) 3.222 .
H(2) H(21) 2.718 4_454
H(2) H(24) 3.392 .
H(2) H(25) 2.991 .
H(2) H(27) 3.110 4_554
H(3) C(4) 3.230 .
H(3) C(5) 2.023 .
H(3) C(7) 2.021 .
H(3) C(8) 3.245 .
H(3) C(26) 3.235 4_455
H(3) C(27) 2.702 .
H(3) C(28) 2.698 .
H(3) C(29) 3.325 .
H(3) H(4) 2.321 .
H(3) H(18) 3.112 4_455
H(3) H(22) 2.513 4_455
H(3) H(24) 3.323 4_455
H(3) H(25) 3.586 .
H(3) H(26) 2.678 .
H(3) H(27) 2.366 .
H(3) H(29) 3.035 .
H(3) H(32) 3.040 4_455
H(3) H(35) 2.936 4_455
H(4) C(5) 3.270 .
H(4) C(6) 2.032 .
H(4) C(8) 2.037 .
H(4) C(9) 3.284 .
H(4) H(3) 2.321 .
H(4) H(5) 2.333 .
H(4) H(19) 3.276 4_455
H(4) H(22) 3.224 4_455
H(4) H(25) 3.255 4_555
H(4) H(28) 3.259 4_555
H(4) H(35) 3.332 4_455
H(4) H(36) 3.236 4_455
H(4) H(39) 3.408 4_555
H(4) H(43) 3.064 4_555
H(5) C(2) 2.987 4_555
H(5) C(3) 3.187 4_555
H(5) C(4) 3.255 .
H(5) C(6) 3.247 .
H(5) C(7) 2.031 .
H(5) C(9) 2.049 .
H(5) C(24) 2.672 .
H(5) C(25) 2.972 .
H(5) C(26) 2.946 .
H(5) C(35) 3.583 4_555
H(5) H(1) 2.705 4_555
H(5) H(2) 3.095 4_555
H(5) H(4) 2.333 .
H(5) H(12) 2.996 .
H(5) H(20) 3.398 .
H(5) H(21) 2.453 .
H(5) H(23) 2.423 .
H(5) H(24) 3.353 .
H(5) H(39) 3.180 4_555
H(5) H(43) 3.455 4_555
H(5) H(45) 3.042 4_555
H(6) C(10) 3.253 .
H(6) C(11) 2.054 .
H(6) C(13) 2.021 .
H(6) C(14) 3.250 .
H(6) C(33) 2.698 .
H(6) C(34) 3.035 .
H(6) C(35) 2.969 .
H(6) C(104) 3.125 3_556
H(6) H(6) 3.004 3_556
H(6) H(7) 2.310 .
H(6) H(40) 3.355 .
H(6) H(41) 2.586 .
H(6) H(41) 3.013 3_556
H(6) H(44) 2.421 .
H(6) H(45) 3.418 .
H(6) H(51) 3.078 1_554
H(6) H(56) 3.324 3_556
H(6) H(57) 2.656 3_556
H(6) H(58) 3.087 .
H(6) H(58) 2.911 3_556
H(7) C(11) 3.268 .
H(7) C(12) 2.016 .
H(7) C(14) 2.020 .
H(7) C(15) 3.265 .
H(7) C(34) 3.390 3_556
H(7) H(6) 2.310 .
H(7) H(8) 2.314 .
H(7) H(15) 3.595 3_656
H(7) H(17) 3.196 3_656
H(7) H(41) 2.555 3_556
H(7) H(42) 3.570 3_556
H(7) H(48) 3.180 1_554
H(7) H(51) 2.857 1_554
H(7) H(59) 3.380 3_656
H(7) H(60) 3.279 .
H(8) C(10) 3.238 .
H(8) C(12) 3.249 .
H(8) C(13) 2.024 .
H(8) C(15) 2.047 .
H(8) C(30) 2.686 .
H(8) C(31) 2.828 .
H(8) C(32) 3.128 .
H(8) C(101) 3.422 1_554
H(8) C(105) 2.996 3_656
H(8) H(7) 2.314 .
H(8) H(33) 3.108 .
H(8) H(34) 2.321 .
H(8) H(37) 2.642 .
H(8) H(48) 2.452 1_554
H(8) H(59) 2.688 3_656
H(8) H(60) 2.782 .
H(8) H(60) 3.290 3_656
H(8) H(61) 2.569 3_656
H(9) C(16) 3.288 .
H(9) C(17) 2.029 .
H(9) C(19) 2.030 .
H(9) C(20) 3.267 .
H(9) C(23) 2.625 .
H(9) C(102) 3.443 1_655
H(9) H(10) 2.321 .
H(9) H(15) 3.279 .
H(9) H(16) 3.298 .
H(9) H(17) 2.284 .
H(9) H(29) 3.332 1_655
H(9) H(31) 3.491 1_655
H(9) H(46) 2.951 1_655
H(9) H(50) 2.547 1_655
H(9) H(52) 3.118 3_657
H(9) H(54) 3.547 1_655
H(9) H(63) 3.517 3_657
H(9) H(64) 3.107 3_657
H(10) C(17) 3.237 .
H(10) C(18) 2.021 .
H(10) C(20) 2.027 .
H(10) C(21) 3.277 .
H(10) C(26) 3.387 4_555
H(10) C(103) 3.259 1_655
H(10) H(9) 2.321 .
H(10) H(11) 2.328 .
H(10) H(23) 3.421 4_555
H(10) H(24) 2.561 4_555
H(10) H(29) 3.225 1_655
H(10) H(45) 3.108 1_656
H(10) H(50) 3.218 1_655
H(10) H(54) 2.294 1_655
H(11) C(3) 3.537 4_555
H(11) C(4) 3.459 4_555
H(11) C(9) 3.576 4_555
H(11) C(16) 3.278 .
H(11) C(18) 3.266 .
H(11) C(19) 2.037 .
H(11) C(21) 2.062 .
H(11) C(22) 2.682 .
H(11) H(2) 2.772 4_555
H(11) H(10) 2.328 .
H(11) H(12) 3.363 .
H(11) H(13) 2.347 .
H(11) H(14) 3.323 .
H(11) H(24) 2.969 4_555
H(11) H(33) 3.491 1_556
H(11) H(35) 3.132 1_556
H(12) V(1) 3.554 .
H(12) N(1) 2.805 .
H(12) C(7) 3.362 .
H(12) C(8) 2.928 .
H(12) C(9) 3.233 .
H(12) C(16) 2.732 .
H(12) C(20) 3.145 .
H(12) C(21) 2.027 .
H(12) C(25) 3.094 .
H(12) H(2) 3.184 4_555
H(12) H(5) 2.996 .
H(12) H(11) 3.363 .
H(12) H(13) 1.600 .
H(12) H(14) 1.600 .
H(12) H(20) 2.625 .
H(12) H(21) 2.775 .
H(12) H(55) 3.417 .
H(13) C(3) 3.563 4_555
H(13) C(16) 3.286 .
H(13) C(20) 2.541 .
H(13) C(21) 2.027 .
H(13) C(27) 3.424 4_555
H(13) C(28) 3.140 4_555
H(13) H(2) 2.862 4_555
H(13) H(11) 2.347 .
H(13) H(12) 1.600 .
H(13) H(14) 1.600 .
H(13) H(25) 3.052 4_555
H(13) H(26) 2.431 4_555
H(13) H(28) 3.301 4_555
H(13) H(33) 2.927 1_556
H(13) H(35) 3.516 1_556
H(13) H(49) 3.550 .
H(13) H(55) 3.346 .
H(14) V(1) 3.507 .
H(14) Si(1) 3.118 .
H(14) N(1) 2.774 .
H(14) C(16) 2.735 .
H(14) C(20) 3.126 .
H(14) C(21) 2.027 .
H(14) C(100) 3.282 .
H(14) C(101) 2.976 .
H(14) C(103) 2.982 .
H(14) H(11) 3.323 .
H(14) H(12) 1.600 .
H(14) H(13) 1.600 .
H(14) H(26) 3.332 4_555
H(14) H(33) 2.895 1_556
H(14) H(48) 3.340 .
H(14) H(49) 2.296 .
H(14) H(53) 3.336 .
H(14) H(55) 2.310 .
H(15) N(1) 2.847 .
H(15) C(16) 2.771 .
H(15) C(17) 2.034 .
H(15) C(18) 3.092 .
H(15) C(32) 2.983 .
H(15) C(105) 3.522 .
H(15) H(7) 3.595 3_656
H(15) H(9) 3.279 .
H(15) H(16) 1.600 .
H(15) H(17) 1.600 .
H(15) H(20) 3.579 .
H(15) H(36) 3.012 .
H(15) H(37) 2.848 .
H(15) H(38) 2.594 .
H(15) H(42) 3.077 1_655
H(15) H(59) 2.680 .
H(16) P(1) 3.374 .
H(16) N(1) 2.779 .
H(16) C(16) 2.749 .
H(16) C(17) 2.034 .
H(16) C(18) 3.100 .
H(16) C(101) 3.303 3_657
H(16) C(105) 3.134 .
H(16) C(106) 3.423 .
H(16) C(106) 3.495 3_657
H(16) H(9) 3.298 .
H(16) H(15) 1.600 .
H(16) H(17) 1.600 .
H(16) H(47) 2.478 3_657
H(16) H(48) 3.316 3_657
H(16) H(59) 2.324 .
H(16) H(62) 2.752 .
H(16) H(62) 3.112 3_657
H(16) H(64) 3.149 3_657
H(17) C(16) 3.319 .
H(17) C(17) 2.034 .
H(17) C(18) 2.501 .
H(17) C(102) 3.343 3_657
H(17) H(7) 3.196 3_656
H(17) H(9) 2.284 .
H(17) H(15) 1.600 .
H(17) H(16) 1.600 .
H(17) H(40) 3.545 1_655
H(17) H(42) 3.322 1_655
H(17) H(47) 3.139 3_657
H(17) H(51) 3.078 3_657
H(17) H(52) 2.768 3_657
H(17) H(59) 3.352 .
H(17) H(64) 3.246 3_657
H(18) N(2) 3.332 .
H(18) N(3) 3.339 .
H(18) N(4) 2.380 .
H(18) C(1) 2.761 .
H(18) C(2) 3.367 .
H(18) C(3) 2.821 .
H(18) C(4) 2.590 .
H(18) C(8) 3.324 .
H(18) C(9) 2.053 .
H(18) C(25) 2.055 .
H(18) C(26) 2.055 .
H(18) H(2) 3.222 .
H(18) H(3) 3.112 4_554
H(18) H(19) 2.341 .
H(18) H(20) 2.344 .
H(18) H(21) 2.852 .
H(18) H(22) 2.338 .
H(18) H(23) 2.852 .
H(18) H(24) 2.347 .
H(18) H(32) 2.885 .
H(18) H(38) 3.418 .
H(19) C(9) 3.361 .
H(19) C(24) 2.066 .
H(19) C(26) 2.673 .
H(19) C(28) 3.410 1_655
H(19) H(4) 3.276 4_554
H(19) H(18) 2.341 .
H(19) H(20) 1.600 .
H(19) H(21) 1.600 .
H(19) H(22) 2.475 .
H(19) H(23) 2.976 .
H(19) H(24) 3.561 .
H(19) H(27) 3.560 1_655
H(19) H(28) 2.536 1_655
H(19) H(31) 3.273 1_655
H(19) H(36) 3.115 .
H(19) H(38) 3.374 .
H(20) V(1) 3.335 .
H(20) N(1) 2.664 .
H(20) N(2) 3.287 .
H(20) C(4) 3.529 .
H(20) C(8) 3.365 .
H(20) C(9) 2.702 .
H(20) C(16) 2.796 .
H(20) C(17) 3.543 .
H(20) C(21) 3.127 .
H(20) C(22) 3.303 .
H(20) C(24) 2.066 .
H(20) C(26) 3.346 .
H(20) H(5) 3.398 .
H(20) H(12) 2.625 .
H(20) H(15) 3.579 .
H(20) H(18) 2.344 .
H(20) H(19) 1.600 .
H(20) H(21) 1.600 .
H(20) H(22) 3.562 .
H(20) H(36) 3.547 .
H(20) H(38) 3.032 .
H(21) C(2) 3.344 4_555
H(21) C(3) 3.286 4_555
H(21) C(8) 2.857 .
H(21) C(9) 2.739 .
H(21) C(21) 3.386 .
H(21) C(22) 3.445 .
H(21) C(24) 2.066 .
H(21) C(26) 2.715 .
H(21) C(28) 3.525 1_655
H(21) H(1) 2.843 4_555
H(21) H(2) 2.718 4_555
H(21) H(5) 2.453 .
H(21) H(12) 2.775 .
H(21) H(18) 2.852 .
H(21) H(19) 1.600 .
H(21) H(20) 1.600 .
H(21) H(22) 2.987 .
H(21) H(23) 2.557 .
H(21) H(27) 3.269 1_655
H(21) H(28) 2.879 1_655
H(22) C(6) 3.055 4_554
H(22) C(7) 3.432 4_554
H(22) C(9) 3.354 .
H(22) C(24) 2.066 .
H(22) C(25) 2.677 .
H(22) C(103) 3.501 4_554
H(22) H(3) 2.513 4_554
H(22) H(4) 3.224 4_554
H(22) H(18) 2.338 .
H(22) H(19) 2.475 .
H(22) H(20) 3.562 .
H(22) H(21) 2.987 .
H(22) H(23) 1.600 .
H(22) H(24) 1.600 .
H(22) H(28) 3.040 1_655
H(22) H(29) 3.593 4_554
H(22) H(54) 3.233 4_554
H(22) H(55) 2.903 4_554
H(23) C(2) 3.345 4_555
H(23) C(8) 2.834 .
H(23) C(9) 2.734 .
H(23) C(24) 2.066 .
H(23) C(25) 2.711 .
H(23) C(103) 3.131 4_554
H(23) H(1) 2.472 4_555
H(23) H(5) 2.423 .
H(23) H(10) 3.421 4_454
H(23) H(18) 2.852 .
H(23) H(19) 2.976 .
H(23) H(21) 2.557 .
H(23) H(22) 1.600 .
H(23) H(24) 1.600 .
H(23) H(28) 3.332 1_655
H(23) H(45) 3.035 4_555
H(23) H(53) 3.251 4_554
H(23) H(54) 2.747 4_554
H(23) H(55) 2.888 4_554
H(24) C(4) 3.488 .
H(24) C(8) 3.322 .
H(24) C(9) 2.685 .
H(24) C(19) 3.122 4_454
H(24) C(20) 3.325 4_454
H(24) C(24) 2.066 .
H(24) C(25) 3.346 .
H(24) C(103) 3.560 4_554
H(24) H(2) 3.392 .
H(24) H(3) 3.323 4_554
H(24) H(5) 3.353 .
H(24) H(10) 2.561 4_454
H(24) H(11) 2.969 4_454
H(24) H(18) 2.347 .
H(24) H(19) 3.561 .
H(24) H(22) 1.600 .
H(24) H(23) 1.600 .
H(24) H(27) 3.594 4_554
H(24) H(29) 3.164 4_554
H(24) H(45) 3.598 4_555
H(24) H(54) 2.882 4_554
H(24) H(55) 3.375 4_554
H(25) N(4) 2.453 .
H(25) C(1) 3.194 .
H(25) C(2) 3.575 .
H(25) C(3) 2.790 .
H(25) C(4) 2.601 .
H(25) C(5) 2.076 .
H(25) C(6) 3.308 .
H(25) C(28) 2.059 .
H(25) C(29) 2.002 .
H(25) H(2) 2.991 .
H(25) H(3) 3.586 .
H(25) H(4) 3.255 4_454
H(25) H(13) 3.052 4_454
H(25) H(26) 2.437 .
H(25) H(27) 2.845 .
H(25) H(28) 2.268 .
H(25) H(29) 2.790 .
H(25) H(30) 2.403 .
H(25) H(31) 2.189 .
H(25) H(39) 3.287 .
H(26) C(5) 2.651 .
H(26) C(6) 2.916 .
H(26) C(22) 3.276 4_454
H(26) C(27) 2.067 .
H(26) C(29) 3.277 .
H(26) C(31) 3.169 4_455
H(26) H(1) 3.220 4_455
H(26) H(3) 2.678 .
H(26) H(13) 2.431 4_454
H(26) H(14) 3.332 4_454
H(26) H(25) 2.437 .
H(26) H(27) 1.600 .
H(26) H(28) 1.600 .
H(26) H(29) 3.390 .
H(26) H(32) 3.180 4_455
H(26) H(33) 2.617 4_455
H(26) H(35) 2.986 4_455
H(26) H(55) 3.565 4_454
H(27) C(2) 3.060 4_455
H(27) C(3) 3.218 4_455
H(27) C(5) 2.880 .
H(27) C(6) 2.933 .
H(27) C(27) 2.067 .
H(27) C(29) 2.564 .
H(27) H(1) 2.799 4_455
H(27) H(2) 3.110 4_455
H(27) H(3) 2.366 .
H(27) H(19) 3.560 1_455
H(27) H(21) 3.269 1_455
H(27) H(24) 3.594 4_455
H(27) H(25) 2.845 .
H(27) H(26) 1.600 .
H(27) H(28) 1.600 .
H(27) H(29) 2.249 .
H(27) H(30) 3.412 .
H(27) H(31) 2.978 .
H(27) H(32) 3.264 4_455
H(28) C(5) 3.380 .
H(28) C(25) 3.128 1_455
H(28) C(26) 3.548 1_455
H(28) C(27) 2.067 .
H(28) C(29) 2.738 .
H(28) H(1) 3.100 4_455
H(28) H(4) 3.259 4_454
H(28) H(13) 3.301 4_454
H(28) H(19) 2.536 1_455
H(28) H(21) 2.879 1_455
H(28) H(22) 3.040 1_455
H(28) H(23) 3.332 1_455
H(28) H(25) 2.268 .
H(28) H(26) 1.600 .
H(28) H(27) 1.600 .
H(28) H(29) 2.890 .
H(28) H(31) 2.693 .
H(29) C(5) 2.816 .
H(29) C(6) 3.250 .
H(29) C(18) 3.304 1_455
H(29) C(19) 3.232 1_455
H(29) C(27) 2.010 .
H(29) C(28) 2.519 .
H(29) H(3) 3.035 .
H(29) H(9) 3.332 1_455
H(29) H(10) 3.225 1_455
H(29) H(22) 3.593 4_455
H(29) H(24) 3.164 4_455
H(29) H(25) 2.790 .
H(29) H(26) 3.390 .
H(29) H(27) 2.249 .
H(29) H(28) 2.890 .
H(29) H(30) 1.600 .
H(29) H(31) 1.600 .
H(29) H(46) 3.420 .
H(30) V(1) 3.517 .
H(30) N(2) 2.844 .
H(30) N(4) 3.133 .
H(30) C(1) 3.066 .
H(30) C(4) 3.020 .
H(30) C(5) 2.492 .
H(30) C(6) 3.392 .
H(30) C(27) 2.010 .
H(30) C(28) 3.283 .
H(30) C(100) 3.126 .
H(30) H(25) 2.403 .
H(30) H(27) 3.412 .
H(30) H(29) 1.600 .
H(30) H(31) 1.600 .
H(30) H(40) 3.353 .
H(30) H(46) 2.523 .
H(31) C(5) 3.285 .
H(31) C(18) 3.558 1_455
H(31) C(27) 2.010 .
H(31) C(28) 2.756 .
H(31) C(34) 3.451 .
H(31) H(9) 3.491 1_455
H(31) H(19) 3.273 1_455
H(31) H(25) 2.189 .
H(31) H(27) 2.978 .
H(31) H(28) 2.693 .
H(31) H(29) 1.600 .
H(31) H(30) 1.600 .
H(31) H(39) 3.431 .
H(31) H(40) 3.230 .
H(31) H(42) 2.887 .
H(32) N(2) 3.591 .
H(32) N(3) 2.410 .
H(32) N(4) 3.589 .
H(32) C(1) 2.994 .
H(32) C(2) 2.801 .
H(32) C(3) 3.499 .
H(32) C(10) 2.589 .
H(32) C(14) 3.324 .
H(32) C(15) 2.059 .
H(32) C(31) 2.058 .
H(32) C(32) 2.049 .
H(32) H(1) 3.085 .
H(32) H(3) 3.040 4_554
H(32) H(18) 2.885 .
H(32) H(26) 3.180 4_554
H(32) H(27) 3.264 4_554
H(32) H(33) 2.373 .
H(32) H(34) 2.854 .
H(32) H(35) 2.320 .
H(32) H(36) 2.349 .
H(32) H(37) 2.847 .
H(32) H(38) 2.325 .
H(33) C(14) 3.159 .
H(33) C(15) 2.670 .
H(33) C(22) 3.279 1_554
H(33) C(28) 3.553 4_554
H(33) C(30) 2.069 .
H(33) C(32) 3.343 .
H(33) C(101) 3.396 1_554
H(33) C(103) 3.536 1_554
H(33) H(8) 3.108 .
H(33) H(11) 3.491 1_554
H(33) H(13) 2.927 1_554
H(33) H(14) 2.895 1_554
H(33) H(26) 2.617 4_554
H(33) H(32) 2.373 .
H(33) H(34) 1.600 .
H(33) H(35) 1.600 .
H(33) H(36) 3.559 .
H(33) H(48) 2.872 1_554
H(33) H(49) 3.122 1_554
H(33) H(53) 3.014 1_554
H(33) H(55) 3.301 1_554
H(34) C(14) 2.810 .
H(34) C(15) 2.773 .
H(34) C(30) 2.069 .
H(34) C(32) 2.681 .
H(34) C(101) 3.524 1_554
H(34) H(8) 2.321 .
H(34) H(32) 2.854 .
H(34) H(33) 1.600 .
H(34) H(35) 1.600 .
H(34) H(36) 2.904 .
H(34) H(37) 2.544 .
H(34) H(38) 3.592 .
H(34) H(43) 3.164 1_655
H(34) H(48) 2.827 1_554
H(34) H(49) 3.333 1_554
H(34) H(61) 2.677 3_656
H(34) H(63) 3.590 3_656
H(35) C(6) 3.049 4_554
H(35) C(7) 3.267 4_554
H(35) C(15) 3.363 .
H(35) C(30) 2.069 .
H(35) C(32) 2.705 .
H(35) H(3) 2.936 4_554
H(35) H(4) 3.332 4_554
H(35) H(11) 3.132 1_554
H(35) H(13) 3.516 1_554
H(35) H(26) 2.986 4_554
H(35) H(32) 2.320 .
H(35) H(33) 1.600 .
H(35) H(34) 1.600 .
H(35) H(36) 2.488 .
H(35) H(37) 3.053 .
H(35) H(38) 3.573 .
H(35) H(43) 2.746 1_655
H(36) C(15) 3.359 .
H(36) C(30) 2.060 .
H(36) C(31) 2.653 .
H(36) H(4) 3.236 4_554
H(36) H(15) 3.012 .
H(36) H(19) 3.115 .
H(36) H(20) 3.547 .
H(36) H(32) 2.349 .
H(36) H(33) 3.559 .
H(36) H(34) 2.904 .
H(36) H(35) 2.488 .
H(36) H(37) 1.600 .
H(36) H(38) 1.600 .
H(36) H(42) 2.855 1_655
H(36) H(43) 2.949 1_655
H(37) C(14) 2.946 .
H(37) C(15) 2.715 .
H(37) C(30) 2.060 .
H(37) C(31) 2.729 .
H(37) C(105) 3.308 .
H(37) H(8) 2.642 .
H(37) H(15) 2.848 .
H(37) H(32) 2.847 .
H(37) H(34) 2.544 .
H(37) H(35) 3.053 .
H(37) H(36) 1.600 .
H(37) H(38) 1.600 .
H(37) H(42) 3.330 1_655
H(37) H(43) 3.526 1_655
H(37) H(59) 2.930 .
H(37) H(60) 2.800 .
H(37) H(61) 3.460 3_656
H(38) V(1) 3.304 .
H(38) N(1) 3.365 .
H(38) N(2) 2.969 .
H(38) N(3) 3.470 .
H(38) C(1) 3.289 .
H(38) C(10) 3.367 .
H(38) C(14) 3.515 .
H(38) C(15) 2.710 .
H(38) C(23) 3.505 .
H(38) C(25) 3.577 .
H(38) C(30) 2.060 .
H(38) C(31) 3.343 .
H(38) C(105) 3.467 .
H(38) H(15) 2.594 .
H(38) H(18) 3.418 .
H(38) H(19) 3.374 .
H(38) H(20) 3.032 .
H(38) H(32) 2.325 .
H(38) H(34) 3.592 .
H(38) H(35) 3.573 .
H(38) H(36) 1.600 .
H(38) H(37) 1.600 .
H(38) H(59) 3.187 .
H(38) H(60) 3.073 .
H(39) N(2) 3.573 .
H(39) N(3) 2.347 .
H(39) N(4) 3.431 .
H(39) C(1) 2.918 .
H(39) C(2) 2.734 .
H(39) C(3) 3.370 .
H(39) C(10) 2.559 .
H(39) C(11) 2.038 .
H(39) C(12) 3.325 .
H(39) C(34) 2.030 .
H(39) C(35) 2.036 .
H(39) H(1) 3.069 .
H(39) H(4) 3.408 4_454
H(39) H(5) 3.180 4_454
H(39) H(25) 3.287 .
H(39) H(31) 3.431 .
H(39) H(40) 2.365 .
H(39) H(41) 2.829 .
H(39) H(42) 2.271 .
H(39) H(43) 2.348 .
H(39) H(44) 2.836 .
H(39) H(45) 2.298 .
H(40) N(2) 3.441 .
H(40) C(10) 3.460 .
H(40) C(11) 2.638 .
H(40) C(12) 3.313 .
H(40) C(33) 2.049 .
H(40) C(35) 3.331 .
H(40) C(104) 2.964 .
H(40) H(6) 3.355 .
H(40) H(17) 3.545 1_455
H(40) H(30) 3.353 .
H(40) H(31) 3.230 .
H(40) H(39) 2.365 .
H(40) H(41) 1.600 .
H(40) H(42) 1.600 .
H(40) H(43) 3.551 .
H(40) H(46) 3.464 .
H(40) H(56) 2.755 .
H(40) H(58) 2.326 .
H(41) C(11) 2.796 .
H(41) C(12) 2.984 .
H(41) C(12) 3.454 3_556
H(41) C(13) 3.235 3_556
H(41) C(33) 2.049 .
H(41) C(35) 2.655 .
H(41) H(6) 2.586 .
H(41) H(6) 3.013 3_556
H(41) H(7) 2.555 3_556
H(41) H(39) 2.829 .
H(41) H(40) 1.600 .
H(41) H(42) 1.600 .
H(41) H(43) 2.841 .
H(41) H(44) 2.551 .
H(41) H(45) 3.575 .
H(41) H(56) 3.536 .
H(41) H(58) 2.929 .
H(42) C(11) 3.342 .
H(42) C(32) 3.516 1_455
H(42) C(33) 2.049 .
H(42) C(35) 2.721 .
H(42) H(7) 3.570 3_556
H(42) H(15) 3.077 1_455
H(42) H(17) 3.322 1_455
H(42) H(31) 2.887 .
H(42) H(36) 2.855 1_455
H(42) H(37) 3.330 1_455
H(42) H(39) 2.271 .
H(42) H(40) 1.600 .
H(42) H(41) 1.600 .
H(42) H(43) 2.497 .
H(42) H(44) 3.115 .
H(42) H(45) 3.566 .
H(43) C(7) 3.348 4_454
H(43) C(8) 3.583 4_454
H(43) C(11) 3.335 .
H(43) C(31) 3.371 1_455
H(43) C(33) 2.055 .
H(43) C(34) 2.633 .
H(43) H(4) 3.064 4_454
H(43) H(5) 3.455 4_454
H(43) H(34) 3.164 1_455
H(43) H(35) 2.746 1_455
H(43) H(36) 2.949 1_455
H(43) H(37) 3.526 1_455
H(43) H(39) 2.348 .
H(43) H(40) 3.551 .
H(43) H(41) 2.841 .
H(43) H(42) 2.497 .
H(43) H(44) 1.600 .
H(43) H(45) 1.600 .
H(44) C(11) 2.683 .
H(44) C(12) 2.796 .
H(44) C(33) 2.055 .
H(44) C(34) 2.748 .
H(44) C(104) 3.399 3_556
H(44) H(6) 2.421 .
H(44) H(39) 2.836 .
H(44) H(41) 2.551 .
H(44) H(42) 3.115 .
H(44) H(43) 1.600 .
H(44) H(45) 1.600 .
H(44) H(57) 2.446 3_556
H(45) C(8) 3.421 4_454
H(45) C(10) 3.479 .
H(45) C(11) 2.691 .
H(45) C(12) 3.358 .
H(45) C(33) 2.055 .
H(45) C(34) 3.327 .
H(45) C(103) 3.489 1_554
H(45) H(1) 3.346 .
H(45) H(5) 3.042 4_454
H(45) H(6) 3.418 .
H(45) H(10) 3.108 1_454
H(45) H(23) 3.035 4_454
H(45) H(24) 3.598 4_454
H(45) H(39) 2.298 .
H(45) H(41) 3.575 .
H(45) H(42) 3.566 .
H(45) H(43) 1.600 .
H(45) H(44) 1.600 .
H(45) H(53) 3.159 1_554
H(45) H(54) 2.914 1_554
H(46) V(1) 2.380 .
H(46) P(1) 3.370 .
H(46) Si(1) 2.344 .
H(46) N(2) 3.101 .
H(46) C(29) 3.320 .
H(46) C(102) 3.133 .
H(46) C(103) 3.343 .
H(46) C(104) 3.460 .
H(46) H(9) 2.951 1_455
H(46) H(29) 3.420 .
H(46) H(30) 2.523 .
H(46) H(40) 3.464 .
H(46) H(50) 3.004 .
H(46) H(52) 3.334 .
H(46) H(54) 3.346 .
H(46) H(55) 3.480 .
H(46) H(56) 2.873 .
H(47) Si(1) 2.379 .
H(47) C(23) 3.226 3_657
H(47) C(100) 3.296 .
H(47) C(102) 3.093 .
H(47) C(106) 2.911 .
H(47) C(106) 3.269 3_657
H(47) H(16) 2.478 3_657
H(47) H(17) 3.139 3_657
H(47) H(48) 1.600 .
H(47) H(49) 1.600 .
H(47) H(51) 3.283 .
H(47) H(52) 2.941 .
H(47) H(59) 3.280 3_657
H(47) H(62) 2.410 .
H(47) H(62) 2.585 3_657
H(47) H(63) 3.126 3_657
H(47) H(64) 2.581 .
H(48) Si(1) 2.379 .
H(48) C(13) 3.124 1_556
H(48) C(14) 2.708 1_556
H(48) C(15) 3.468 1_556
H(48) C(31) 3.263 1_556
H(48) C(102) 3.266 .
H(48) C(103) 3.073 .
H(48) H(7) 3.180 1_556
H(48) H(8) 2.452 1_556
H(48) H(14) 3.340 .
H(48) H(16) 3.316 3_657
H(48) H(33) 2.872 1_556
H(48) H(34) 2.827 1_556
H(48) H(47) 1.600 .
H(48) H(49) 1.600 .
H(48) H(51) 3.108 .
H(48) H(52) 3.543 .
H(48) H(53) 2.787 .
H(48) H(55) 3.447 .
H(48) H(59) 3.117 3_657
H(48) H(61) 3.239 3_657
H(48) H(62) 3.552 3_657
H(48) H(63) 3.415 3_657
H(49) V(1) 3.564 .
H(49) Si(1) 2.379 .
H(49) N(1) 2.766 .
H(49) C(16) 2.753 .
H(49) C(21) 2.807 .
H(49) C(22) 2.957 .
H(49) C(100) 3.106 .
H(49) C(103) 3.324 .
H(49) C(106) 3.523 3_657
H(49) H(13) 3.550 .
H(49) H(14) 2.296 .
H(49) H(33) 3.122 1_556
H(49) H(34) 3.333 1_556
H(49) H(47) 1.600 .
H(49) H(48) 1.600 .
H(49) H(53) 3.432 .
H(49) H(55) 3.326 .
H(49) H(62) 3.348 .
H(49) H(62) 3.159 3_657
H(49) H(63) 2.972 3_657
H(50) Si(1) 2.393 .
H(50) C(18) 3.230 1_455
H(50) C(19) 3.578 1_455
H(50) C(100) 3.223 .
H(50) C(103) 3.161 .
H(50) C(104) 3.499 3_557
H(50) H(9) 2.547 1_455
H(50) H(10) 3.218 1_455
H(50) H(46) 3.004 .
H(50) H(50) 3.540 3_557
H(50) H(51) 1.600 .
H(50) H(52) 1.600 .
H(50) H(52) 2.832 3_557
H(50) H(53) 3.543 .
H(50) H(54) 2.894 .
H(50) H(56) 2.886 3_557
H(50) H(57) 3.248 3_557
H(50) H(64) 3.178 3_557
H(51) Si(1) 2.393 .
H(51) C(12) 3.184 1_556
H(51) C(13) 3.049 1_556
H(51) C(101) 3.173 .
H(51) C(103) 3.117 .
H(51) C(104) 3.229 3_557
H(51) H(6) 3.078 1_556
H(51) H(7) 2.857 1_556
H(51) H(17) 3.078 3_657
H(51) H(47) 3.283 .
H(51) H(48) 3.108 .
H(51) H(50) 1.600 .
H(51) H(52) 1.600 .
H(51) H(53) 3.064 .
H(51) H(54) 3.190 .
H(51) H(56) 2.588 3_557
H(51) H(57) 3.031 3_557
H(52) Si(1) 2.393 .
H(52) C(23) 3.551 3_657
H(52) C(100) 3.231 .
H(52) C(101) 3.185 .
H(52) C(102) 3.336 3_557
H(52) C(106) 3.408 .
H(52) H(9) 3.118 3_657
H(52) H(17) 2.768 3_657
H(52) H(46) 3.334 .
H(52) H(47) 2.941 .
H(52) H(48) 3.543 .
H(52) H(50) 1.600 .
H(52) H(50) 2.832 3_557
H(52) H(51) 1.600 .
H(52) H(52) 2.938 3_557
H(52) H(56) 3.576 .
H(52) H(56) 3.118 3_557
H(52) H(64) 2.445 .
H(53) Si(1) 2.386 .
H(53) C(10) 3.106 1_556
H(53) C(11) 3.223 1_556
H(53) C(12) 3.343 1_556
H(53) C(13) 3.369 1_556
H(53) C(14) 3.252 1_556
H(53) C(15) 3.106 1_556
H(53) C(101) 3.070 .
H(53) C(102) 3.246 .
H(53) H(1) 3.223 1_556
H(53) H(14) 3.336 .
H(53) H(23) 3.251 4_455
H(53) H(33) 3.014 1_556
H(53) H(45) 3.159 1_556
H(53) H(48) 2.787 .
H(53) H(49) 3.432 .
H(53) H(50) 3.543 .
H(53) H(51) 3.064 .
H(53) H(54) 1.600 .
H(53) H(55) 1.600 .
H(54) Si(1) 2.386 .
H(54) C(19) 3.206 1_455
H(54) C(26) 3.123 4_455
H(54) C(100) 3.353 .
H(54) C(102) 3.038 .
H(54) H(9) 3.547 1_455
H(54) H(10) 2.294 1_455
H(54) H(22) 3.233 4_455
H(54) H(23) 2.747 4_455
H(54) H(24) 2.882 4_455
H(54) H(45) 2.914 1_556
H(54) H(46) 3.346 .
H(54) H(50) 2.894 .
H(54) H(51) 3.190 .
H(54) H(53) 1.600 .
H(54) H(55) 1.600 .
H(55) Si(1) 2.386 .
H(55) C(22) 3.148 .
H(55) C(26) 3.227 4_455
H(55) C(100) 3.142 .
H(55) C(101) 3.331 .
H(55) H(12) 3.417 .
H(55) H(13) 3.346 .
H(55) H(14) 2.310 .
H(55) H(22) 2.903 4_455
H(55) H(23) 2.888 4_455
H(55) H(24) 3.375 4_455
H(55) H(26) 3.565 4_555
H(55) H(33) 3.301 1_556
H(55) H(46) 3.480 .
H(55) H(48) 3.447 .
H(55) H(49) 3.326 .
H(55) H(53) 1.600 .
H(55) H(54) 1.600 .
H(56) V(1) 3.587 .
H(56) P(1) 2.329 .
H(56) C(34) 3.568 .
H(56) C(100) 3.201 .
H(56) C(102) 3.028 3_557
H(56) C(106) 3.043 .
H(56) H(6) 3.324 3_556
H(56) H(40) 2.755 .
H(56) H(41) 3.536 .
H(56) H(46) 2.873 .
H(56) H(50) 2.886 3_557
H(56) H(51) 2.588 3_557
H(56) H(52) 3.576 .
H(56) H(52) 3.118 3_557
H(56) H(57) 1.600 .
H(56) H(58) 1.600 .
H(56) H(63) 3.359 .
H(56) H(64) 2.812 .
H(57) P(1) 2.329 .
H(57) C(12) 3.470 3_556
H(57) C(35) 3.425 3_556
H(57) C(102) 3.582 3_557
H(57) C(105) 2.898 .
H(57) C(106) 2.901 .
H(57) H(6) 2.656 3_556
H(57) H(44) 2.446 3_556
H(57) H(50) 3.248 3_557
H(57) H(51) 3.031 3_557
H(57) H(56) 1.600 .
H(57) H(58) 1.600 .
H(57) H(60) 3.106 .
H(57) H(61) 2.693 .
H(57) H(63) 2.753 .
H(57) H(64) 3.039 .
H(58) P(1) 2.329 .
H(58) C(10) 3.548 .
H(58) C(11) 3.007 .
H(58) C(12) 2.911 .
H(58) C(13) 3.393 .
H(58) C(33) 3.541 .
H(58) C(34) 2.984 .
H(58) C(105) 2.994 .
H(58) H(6) 3.087 .
H(58) H(6) 2.911 3_556
H(58) H(40) 2.326 .
H(58) H(41) 2.929 .
H(58) H(56) 1.600 .
H(58) H(57) 1.600 .
H(58) H(60) 2.792 .
H(58) H(61) 3.240 .
H(59) P(1) 2.342 .
H(59) C(14) 3.506 3_656
H(59) C(23) 2.903 .
H(59) C(32) 3.514 .
H(59) C(106) 3.071 .
H(59) H(7) 3.380 3_656
H(59) H(8) 2.688 3_656
H(59) H(15) 2.680 .
H(59) H(16) 2.324 .
H(59) H(17) 3.352 .
H(59) H(37) 2.930 .
H(59) H(38) 3.187 .
H(59) H(47) 3.280 3_657
H(59) H(48) 3.117 3_657
H(59) H(60) 1.600 .
H(59) H(61) 1.600 .
H(59) H(62) 3.065 .
H(59) H(63) 3.113 .
H(60) P(1) 2.342 .
H(60) C(13) 2.986 .
H(60) C(14) 2.662 .
H(60) C(15) 3.081 .
H(60) C(32) 3.302 .
H(60) C(104) 2.947 .
H(60) H(7) 3.279 .
H(60) H(8) 2.782 .
H(60) H(8) 3.290 3_656
H(60) H(37) 2.800 .
H(60) H(38) 3.073 .
H(60) H(57) 3.106 .
H(60) H(58) 2.792 .
H(60) H(59) 1.600 .
H(60) H(61) 1.600 .
H(61) P(1) 2.342 .
H(61) C(14) 3.516 3_656
H(61) C(104) 2.949 .
H(61) C(106) 2.849 .
H(61) H(8) 2.569 3_656
H(61) H(34) 2.677 3_656
H(61) H(37) 3.460 3_656
H(61) H(48) 3.239 3_657
H(61) H(57) 2.693 .
H(61) H(58) 3.240 .
H(61) H(59) 1.600 .
H(61) H(60) 1.600 .
H(61) H(62) 3.263 .
H(61) H(63) 2.486 .
H(62) P(1) 2.318 .
H(62) N(1) 3.523 .
H(62) C(101) 3.217 .
H(62) C(101) 3.246 3_657
H(62) C(105) 3.126 .
H(62) C(106) 3.500 3_657
H(62) H(16) 2.752 .
H(62) H(16) 3.112 3_657
H(62) H(47) 2.410 .
H(62) H(47) 2.585 3_657
H(62) H(48) 3.552 3_657
H(62) H(49) 3.348 .
H(62) H(49) 3.159 3_657
H(62) H(59) 3.065 .
H(62) H(61) 3.263 .
H(62) H(62) 2.557 3_657
H(62) H(63) 1.600 .
H(62) H(64) 1.600 .
H(63) P(1) 2.318 .
H(63) C(17) 3.303 3_657
H(63) C(18) 3.201 3_657
H(63) C(19) 3.405 3_657
H(63) C(101) 3.352 3_657
H(63) C(104) 3.011 .
H(63) C(105) 2.795 .
H(63) H(9) 3.517 3_657
H(63) H(34) 3.590 3_656
H(63) H(47) 3.126 3_657
H(63) H(48) 3.415 3_657
H(63) H(49) 2.972 3_657
H(63) H(56) 3.359 .
H(63) H(57) 2.753 .
H(63) H(59) 3.113 .
H(63) H(61) 2.486 .
H(63) H(62) 1.600 .
H(63) H(64) 1.600 .
H(64) P(1) 2.318 .
H(64) Si(1) 3.356 .
H(64) C(17) 3.321 3_657
H(64) C(18) 3.193 3_657
H(64) C(23) 3.416 3_657
H(64) C(100) 3.262 .
H(64) C(101) 3.307 .
H(64) C(102) 3.219 .
H(64) C(104) 2.925 .
H(64) H(9) 3.107 3_657
H(64) H(16) 3.149 3_657
H(64) H(17) 3.246 3_657
H(64) H(47) 2.581 .
H(64) H(50) 3.178 3_557
H(64) H(52) 2.445 .
H(64) H(56) 2.812 .
H(64) H(57) 3.039 .
H(64) H(62) 1.600 .
H(64) H(63) 1.600 .

loop_
_geom_torsion_atom_site_label_1
_geom_torsion_atom_site_label_2
_geom_torsion_atom_site_label_3
_geom_torsion_atom_site_label_4
_geom_torsion
P(1) V(1) N(1) C(16) -155(3)
N(1) V(1) P(1) C(104) 173.8(2)
N(1) V(1) P(1) C(105) -68.0(2)
N(1) V(1) P(1) C(106) 55.4(2)
P(1) V(1) N(2) C(1) -141.1(19)
N(2) V(1) P(1) C(104) -51.6(2)
N(2) V(1) P(1) C(105) 66.7(2)
N(2) V(1) P(1) C(106) -170.0(2)
P(1) V(1) C(100) Si(1) 91.9(3)
C(100) V(1) P(1) C(104) 64.7(2)
C(100) V(1) P(1) C(105) -177.0(2)
C(100) V(1) P(1) C(106) -53.7(2)
N(1) V(1) N(2) C(1) -18(2)
N(2) V(1) N(1) C(16) 80(3)
N(1) V(1) C(100) Si(1) -12.1(4)
C(100) V(1) N(1) C(16) -60(3)
N(2) V(1) C(100) Si(1) -156.3(3)
C(100) V(1) N(2) C(1) 119.5(19)
C(101) Si(1) C(100) V(1) -14.6(4)
C(102) Si(1) C(100) V(1) -134.4(3)
C(103) Si(1) C(100) V(1) 107.0(4)
V(1) N(1) C(16) C(17) -172(2)
V(1) N(1) C(16) C(21) 8(3)
V(1) N(2) C(1) N(3) 128.9(17)
V(1) N(2) C(1) N(4) -52(2)
C(1) N(3) C(2) C(3) -1.6(4)
C(2) N(3) C(1) N(2) -178.1(4)
C(2) N(3) C(1) N(4) 2.3(4)
C(1) N(3) C(10) C(11) 91.8(4)
C(1) N(3) C(10) C(15) -89.7(5)
C(10) N(3) C(1) N(2) 2.1(6)
C(10) N(3) C(1) N(4) -177.5(3)
C(2) N(3) C(10) C(11) -87.9(5)
C(2) N(3) C(10) C(15) 90.6(5)
C(10) N(3) C(2) C(3) 178.2(4)
C(1) N(4) C(3) C(2) 1.3(4)
C(3) N(4) C(1) N(2) 178.3(4)
C(3) N(4) C(1) N(3) -2.2(4)
C(1) N(4) C(4) C(5) -96.5(5)
C(1) N(4) C(4) C(9) 84.4(5)
C(4) N(4) C(1) N(2) 4.7(7)
C(4) N(4) C(1) N(3) -175.8(3)
C(3) N(4) C(4) C(5) 90.8(5)
C(3) N(4) C(4) C(9) -88.3(5)
C(4) N(4) C(3) C(2) 174.8(4)
N(3) C(2) C(3) N(4) 0.2(3)
N(4) C(4) C(5) C(6) -179.4(3)
N(4) C(4) C(5) C(27) -1.0(6)
N(4) C(4) C(9) C(8) 179.0(3)
N(4) C(4) C(9) C(24) 0.8(6)
C(5) C(4) C(9) C(8) -0.1(5)
C(5) C(4) C(9) C(24) -178.3(4)
C(9) C(4) C(5) C(6) -0.3(6)
C(9) C(4) C(5) C(27) 178.1(4)
C(4) C(5) C(6) C(7) -0.5(6)
C(4) C(5) C(27) C(28) -142.7(5)
C(4) C(5) C(27) C(29) 93.2(6)
C(6) C(5) C(27) C(28) 35.6(7)
C(6) C(5) C(27) C(29) -88.5(6)
C(27) C(5) C(6) C(7) -178.8(4)
C(5) C(6) C(7) C(8) 1.6(7)
C(6) C(7) C(8) C(9) -1.9(7)
C(7) C(8) C(9) C(4) 1.2(6)
C(7) C(8) C(9) C(24) 179.5(4)
C(4) C(9) C(24) C(25) -118.6(4)
C(4) C(9) C(24) C(26) 116.5(4)
C(8) C(9) C(24) C(25) 63.2(5)
C(8) C(9) C(24) C(26) -61.7(5)
N(3) C(10) C(11) C(12) -178.3(3)
N(3) C(10) C(11) C(33) 3.9(6)
N(3) C(10) C(15) C(14) 177.3(3)
N(3) C(10) C(15) C(30) -2.0(6)
C(11) C(10) C(15) C(14) -4.3(6)
C(11) C(10) C(15) C(30) 176.4(4)
C(15) C(10) C(11) C(12) 3.3(6)
C(15) C(10) C(11) C(33) -174.5(4)
C(10) C(11) C(12) C(13) -0.2(5)
C(10) C(11) C(33) C(34) -116.6(5)
C(10) C(11) C(33) C(35) 116.6(5)
C(12) C(11) C(33) C(34) 65.7(6)
C(12) C(11) C(33) C(35) -61.1(5)
C(33) C(11) C(12) C(13) 177.6(4)
C(11) C(12) C(13) C(14) -1.7(6)
C(12) C(13) C(14) C(15) 0.7(6)
C(13) C(14) C(15) C(10) 2.2(6)
C(13) C(14) C(15) C(30) -178.4(4)
C(10) C(15) C(30) C(31) -129.1(4)
C(10) C(15) C(30) C(32) 106.0(5)
C(14) C(15) C(30) C(31) 51.6(5)
C(14) C(15) C(30) C(32) -73.3(5)
N(1) C(16) C(17) C(18) -176.9(5)
N(1) C(16) C(17) C(23) 2.1(7)
N(1) C(16) C(21) C(20) 175.5(5)
N(1) C(16) C(21) C(22) -3.0(7)
C(17) C(16) C(21) C(20) -4.3(8)
C(17) C(16) C(21) C(22) 177.2(5)
C(21) C(16) C(17) C(18) 2.9(8)
C(21) C(16) C(17) C(23) -178.2(5)
C(16) C(17) C(18) C(19) 0.0(9)
C(23) C(17) C(18) C(19) -179.0(6)
C(17) C(18) C(19) C(20) -1.4(11)
C(18) C(19) C(20) C(21) -0.1(9)
C(19) C(20) C(21) C(16) 3.0(9)
C(19) C(20) C(21) C(22) -178.5(6)
